data_7135661
loop_
_publ_author_name
'Wang, Haozhe'
'Wu, Jun'
'Liu, Haoqi'
'Huang, Xiaochao'
'Liu, Yufeng'
'Yang, Guoping'

_publ_section_title
;
 One-dimensional mixed-valence Ce(III)/Ce(IV)-containing arsenotungstate
 for photocatalytic synthesis of quinazolines.
;
_journal_issue 30
_journal_name_full 'Chemical communications (Cambridge, England)'
_journal_page_first 7830
_journal_page_last 7834
_journal_paper_doi 10.1039/d6cc00970k
_journal_volume 62
_journal_year 2026
_chemical_formula_moiety 'As4 Ce8 Na3 O150 W36, 14(O)'
_chemical_formula_sum 'As4 Ce8 Na3 O164 W36'
_chemical_formula_weight 10732.21
_space_group_crystal_system monoclinic
_space_group_IT_number 12
_space_group_name_Hall '-C 2y'
_space_group_name_H-M_alt 'C 1 2/m 1'
_atom_sites_solution_primary iterative
_audit_creation_date 2025-09-27
_audit_creation_method
;
Olex2 1.5
(compiled 2023.08.24 svn.re1ec1418 for OlexSys, GUI svn.r6817)
;
_audit_update_record
;
2026-01-13 deposited with the CCDC.	2026-03-25 downloaded from the CCDC.
;
_cell_angle_alpha 90
_cell_angle_beta 94.821(6)
_cell_angle_gamma 90
_cell_formula_units_Z 4
_cell_length_a 44.302(9)
_cell_length_b 25.367(4)
_cell_length_c 19.725(3)
_cell_measurement_reflns_used 9790
_cell_measurement_temperature 150.00
_cell_measurement_theta_max 25.085
_cell_measurement_theta_min 2.200
_cell_volume 22089(7)
_computing_cell_refinement 'SAINT V8.38A (Bruker, 2018)'
_computing_data_reduction 'SAINT V8.38A (Bruker, 2018)'
_computing_molecular_graphics 'Olex2 1.5 (Dolomanov et al., 2009)'
_computing_publication_material 'Olex2 1.5 (Dolomanov et al., 2009)'
_computing_structure_refinement 'SHELXL 2019/3 (Sheldrick, 2015)'
_computing_structure_solution 'olex2.solve 1.5 (Bourhis et al., 2015)'
_diffrn_ambient_temperature 150.00
_diffrn_measured_fraction_theta_full 0.989
_diffrn_measured_fraction_theta_max 0.989
_diffrn_measurement_device_type 'Bruker D8 VENTURE PHOTON II'
_diffrn_radiation_monochromator 'Helios multilayer optic'
_diffrn_radiation_type 'Mo K\a'
_diffrn_radiation_wavelength 0.71073
_diffrn_reflns_av_R_equivalents 0.0870
_diffrn_reflns_av_unetI/netI 0.0722
_diffrn_reflns_Laue_measured_fraction_full 0.989
_diffrn_reflns_Laue_measured_fraction_max 0.989
_diffrn_reflns_limit_h_max 52
_diffrn_reflns_limit_h_min -51
_diffrn_reflns_limit_k_max 26
_diffrn_reflns_limit_k_min -30
_diffrn_reflns_limit_l_max 23
_diffrn_reflns_limit_l_min -20
_diffrn_reflns_number 92947
_diffrn_reflns_point_group_measured_fraction_full 0.989
_diffrn_reflns_point_group_measured_fraction_max 0.989
_diffrn_reflns_theta_full 25.089
_diffrn_reflns_theta_max 25.089
_diffrn_reflns_theta_min 1.911
_diffrn_source_current 1.4
_diffrn_source_power 0.07
_diffrn_source_type Microfocus
_diffrn_source_voltage 50.0
_exptl_absorpt_coefficient_mu 20.950
_exptl_absorpt_correction_T_max 0.0183
_exptl_absorpt_correction_T_min 0.0039
_exptl_absorpt_correction_type multi-scan
_exptl_absorpt_process_details
;
SADABS-2016/2 (Bruker,2016/2) was used for absorption correction.
wR2(int) was 0.1455 before and 0.0978 after correction.
The Ratio of minimum to maximum transmission is 0.2131.
The \l/2 correction factor is Not present.
;
_exptl_crystal_colour yellow
_exptl_crystal_colour_primary yellow
_exptl_crystal_density_diffrn 3.227
_exptl_crystal_description block
_exptl_crystal_F_000 18420
_exptl_crystal_size_max 0.24
_exptl_crystal_size_mid 0.2
_exptl_crystal_size_min 0.15
_refine_diff_density_max 4.136
_refine_diff_density_min -2.806
_refine_diff_density_rms 0.306
_refine_ls_extinction_method none
_refine_ls_goodness_of_fit_ref 1.047
_refine_ls_hydrogen_treatment undef
_refine_ls_matrix_type full
_refine_ls_number_parameters 1054
_refine_ls_number_reflns 19924
_refine_ls_number_restraints 54
_refine_ls_restrained_S_all 1.047
_refine_ls_R_factor_all 0.0724
_refine_ls_R_factor_gt 0.0541
_refine_ls_shift/su_max 0.304
_refine_ls_shift/su_mean 0.022
_refine_ls_structure_factor_coef Fsqd
_refine_ls_weighting_details 'w=1/[\s^2^(Fo^2^)+(0.0786P)^2^+87.8308P] where P=(Fo^2^+2Fc^2^)/3'
_refine_ls_weighting_scheme calc
_refine_ls_wR_factor_gt 0.1444
_refine_ls_wR_factor_ref 0.1569
_reflns_Friedel_coverage 0.000
_reflns_number_gt 14559
_reflns_number_total 19924
_reflns_threshold_expression 'I > 2\s(I)'
_cod_data_source_file d6cc00970k2.cif
_cod_data_source_block m16630_0m_a
_cod_depositor_comments 'Adding full bibliography for 7135661.cif.'
_cod_original_cell_volume 22090(6)
_cod_database_code 7135661
_shelx_shelxl_version_number 2019/3
_shelx_space_group_comment
;
The symmetry employed for this shelxl refinement is uniquely defined
by the following loop, which should always be used as a source of
symmetry information in preference to the above space-group names.
They are only intended as comments.
;
_shelx_estimated_absorpt_t_max 0.145
_shelx_estimated_absorpt_t_min 0.082
_diffrn_source_source 'Incoatc Ius 3.0 '
_olex2_refinement_description
;
1. Shared sites
{W18, O41}
{W20, O83}
{W22, O21}
{W17, O85}
{W19, O43}
{W21, O87}
2. Uiso/Uaniso restraints and constraints
Uanis(O37) \\sim Ueq, Uanis(O89) \\sim Ueq, Uanis(O90) \\sim Ueq, Uanis(O97)
\\sim Ueq, Uanis(O95) \\sim Ueq, Uanis(O98) \\sim Ueq, Uanis(O99) \\sim Ueq,
Uanis(O96) \\sim Ueq, Uanis(O79) \\sim Ueq: with sigma of 0.01 and sigma for
terminal atoms of 0.02
Uanis(W18) = Uanis(O41)
Uanis(W20) = Uanis(O83)
Uanis(W22) = Uanis(O21)
Uanis(W17) = Uanis(O85)
Uanis(W19) = Uanis(O43)
Uanis(W21) = Uanis(O87)
3. Others
 Fixed Sof: O5(0.5) O19(0.5) O39(0.5) O77(0.5) O79(0.5) O81(0.5) O95(0.5)
 O96(0.5) O97(0.5) O98(0.5) O99(0.5) W18(0.5) W19(0.5) W22(0.5) W20(0.5)
 W17(0.5) W21(0.5) O21(0.5) O41(0.5) O43(0.5) O83(0.5) O85(0.5) O87(0.5)
;
_smtbx_masks_void_probe_radius 1.2
_smtbx_masks_void_truncation_radius 1.2
_olex2_submission_special_instructions 'No special instructions were received'

loop_
_space_group_symop_operation_xyz
'x, y, z'
'-x, y, -z'
'x+1/2, y+1/2, z'
'-x+1/2, y+1/2, -z'
'-x, -y, -z'
'x, -y, z'
'-x+1/2, -y+1/2, -z'
'x+1/2, -y+1/2, z'

loop_
_atom_site_label
_atom_site_type_symbol
_atom_site_fract_x
_atom_site_fract_y
_atom_site_fract_z
_atom_site_U_iso_or_equiv
_atom_site_adp_type
_atom_site_occupancy
_atom_site_site_symmetry_order
_atom_site_calc_flag
_atom_site_refinement_flags_posn
_atom_site_refinement_flags_adp
_atom_site_refinement_flags_occupancy
_atom_site_disorder_assembly
_atom_site_disorder_group
W5 W 0.58102(2) 0.40124(3) 0.02170(3) 0.03952(16) Uani 1 1 d . . . . .
W9 W 0.60909(2) 0.19058(3) 0.17990(4) 0.05333(19) Uani 1 1 d . . . . .
W15 W 0.74412(2) 0.43486(3) 0.04737(3) 0.04380(17) Uani 1 1 d . . . . .
W4 W 0.64671(2) 0.33772(3) 0.03076(3) 0.04202(17) Uani 1 1 d . . . . .
W12 W 0.68966(2) 0.42617(4) 0.67644(4) 0.0685(3) Uani 1 1 d . . . . .
W7 W 0.52586(2) 0.32802(3) 0.11508(3) 0.04328(17) Uani 1 1 d . . . . .
W6 W 0.58307(2) 0.26238(3) 0.01851(3) 0.04462(17) Uani 1 1 d . . . . .
W14 W 0.58450(2) 0.500000 0.48039(5) 0.0509(3) Uani 1 2 d S T P . .
W1 W 0.54853(2) 0.39707(3) 0.25662(3) 0.04865(18) Uani 1 1 d . . . . .
W10 W 0.66420(2) 0.36279(4) 0.53101(4) 0.0640(2) Uani 1 1 d . . . . .
W3 W 0.67247(2) 0.26568(3) 0.18465(4) 0.04926(18) Uani 1 1 d . . . . .
W11 W 0.72962(2) 0.42866(5) 0.53697(4) 0.0841(4) Uani 1 1 d . . . . .
W16 W 0.81021(2) 0.500000 0.04494(5) 0.0494(2) Uani 1 2 d S T P . .
W13 W 0.60853(2) 0.43409(3) 0.62385(3) 0.0516(2) Uani 1 1 d . . . . .
W2 W 0.63057(2) 0.26377(3) 0.31698(4) 0.05160(19) Uani 1 1 d . . . . .
W8 W 0.54971(2) 0.26318(3) 0.25738(4) 0.05106(19) Uani 1 1 d . . . . .
Ce1 Ce 0.63495(2) 0.42497(4) 0.34379(4) 0.0399(2) Uani 1 1 d . . . . .
Ce3 Ce 0.60872(2) 0.500000 0.18189(6) 0.0363(3) Uani 1 2 d S T P . .
Ce5 Ce 0.70445(2) 0.36020(5) -0.12685(5) 0.0556(3) Uani 1 1 d . . . . .
Ce2 Ce 0.68354(2) 0.42499(4) 0.19235(4) 0.0382(2) Uani 1 1 d . . . . .
Ce4 Ce 0.70990(3) 0.500000 0.35426(6) 0.0433(3) Uani 1 2 d S T P . .
As1 As 0.60686(3) 0.34139(7) 0.17537(8) 0.0382(4) Uani 1 1 d . . . . .
As2 As 0.66194(5) 0.500000 0.51722(11) 0.0472(6) Uani 1 2 d S T P . .
As3 As 0.76346(4) 0.500000 0.20017(11) 0.0392(5) Uani 1 2 d S T P . .
Na1 Na 0.50296(18) 0.500000 0.3692(4) 0.048(2) Uani 1 2 d S T P . .
Na2 Na 0.6469(2) 0.1915(4) 0.4994(4) 0.091(3) Uani 1 1 d . . . . .
O1 O 0.7084(2) 0.2409(5) 0.1787(6) 0.059(3) Uani 1 1 d . . . . .
O2 O 0.6387(3) 0.2388(6) 0.3967(6) 0.064(4) Uani 1 1 d . . . . .
O3 O 0.6275(3) 0.3866(5) 0.5658(6) 0.060(3) Uani 1 1 d . . . . .
O4 O 0.5300(3) 0.2198(6) 0.3034(7) 0.066(4) Uani 1 1 d . . . . .
O5 O 0.7524(7) 0.3235(13) 0.3270(17) 0.088(9) Uani 0.5 1 d . . P . .
O6 O 0.6989(3) 0.500000 0.2427(6) 0.037(3) Uani 1 2 d S T P . .
O7 O 0.6465(2) 0.4395(7) 0.6760(5) 0.069(4) Uani 1 1 d . . . . .
O8 O 0.6578(3) 0.500000 0.1345(7) 0.041(4) Uani 1 2 d S T P . .
O11 O 0.5695(2) 0.2161(5) 0.1991(6) 0.056(3) Uani 1 1 d . . . . .
O12 O 0.6383(2) 0.4401(4) 0.2333(4) 0.036(2) Uani 1 1 d . . . . .
O13 O 0.5679(3) 0.2192(5) -0.0439(6) 0.063(3) Uani 1 1 d . . . . .
O34 O 0.5467(2) 0.3819(4) 0.0692(5) 0.039(2) Uani 1 1 d . . . . .
O14 O 0.4608(4) 0.500000 0.2883(8) 0.067(6) Uani 1 2 d S T P . .
O16 O 0.5679(2) 0.3304(4) -0.0329(5) 0.038(2) Uani 1 1 d . . . . .
O17 O 0.7270(3) 0.4214(7) 0.6396(5) 0.079(5) Uani 1 1 d . . . . .
O18 O 0.7689(3) 0.500000 0.1093(6) 0.036(3) Uani 1 2 d S T P . .
O19 O 0.7677(4) 0.2972(11) 0.1993(11) 0.059(7) Uani 0.5 1 d . . P . .
O20 O 0.6034(3) 0.500000 0.3034(6) 0.039(3) Uani 1 2 d S T P . .
O22 O 0.6603(3) 0.500000 0.3634(7) 0.042(4) Uani 1 2 d S T P . .
O23 O 0.5484(3) 0.500000 0.4382(8) 0.050(4) Uani 1 2 d S T P . .
O24 O 0.6871(2) 0.4155(5) 0.3165(5) 0.045(3) Uani 1 1 d . . . . .
O25 O 0.5632(2) 0.4415(5) -0.0401(5) 0.053(3) Uani 1 1 d . . . . .
O26 O 0.6025(2) 0.3311(4) 0.0829(5) 0.036(2) Uani 1 1 d . . . . .
O27 O 0.5888(3) 0.3933(6) 0.6720(6) 0.066(4) Uani 1 1 d . . . . .
O28 O 0.7337(3) 0.500000 0.0011(7) 0.042(4) Uani 1 2 d S T P . .
O29 O 0.6373(2) 0.3328(5) 0.3245(6) 0.051(3) Uani 1 1 d . . . . .
O30 O 0.5679(2) 0.3292(4) 0.1912(5) 0.042(3) Uani 1 1 d . . . . .
O31 O 0.7179(3) 0.4479(6) 0.4516(5) 0.066(4) Uani 1 1 d . . . . .
O32 O 0.6225(2) 0.2784(5) 0.2002(5) 0.046(3) Uani 1 1 d . . . . .
O33 O 0.6570(3) 0.3892(5) 0.4480(6) 0.055(3) Uani 1 1 d . . . . .
O15 O 0.6175(2) 0.3853(5) -0.0178(5) 0.043(3) Uani 1 1 d . . . . .
O35 O 0.8266(3) 0.4505(7) 0.1133(7) 0.093(6) Uani 1 1 d . . . . .
O36 O 0.6199(2) 0.2793(5) -0.0155(5) 0.046(3) Uani 1 1 d . . . . .
O37 O 0.7662(3) 0.4058(9) 0.5327(8) 0.103(6) Uani 1 1 d . U . . .
O38 O 0.6592(2) 0.3870(4) 0.0923(5) 0.042(2) Uani 1 1 d . . . . .
O39 O 0.8055(5) 0.4145(11) 0.4248(10) 0.059(7) Uani 0.5 1 d . . P . .
O40 O 0.5189(2) 0.2750(4) 0.1793(5) 0.042(3) Uani 1 1 d . . . . .
O42 O 0.5975(2) 0.4447(4) 0.0861(5) 0.040(2) Uani 1 1 d . . . . .
O44 O 0.5477(2) 0.2776(4) 0.0668(5) 0.044(3) Uani 1 1 d . . . . .
O45 O 0.8446(3) 0.500000 0.2374(11) 0.071(6) Uani 1 2 d S T P . .
O46 O 0.5680(2) 0.4424(4) 0.2020(5) 0.042(3) Uani 1 1 d . . . . .
O47 O 0.8390(3) 0.500000 -0.0090(8) 0.055(4) Uani 1 2 d S T P . .
O48 O 0.7893(2) 0.5544(5) 0.2243(5) 0.049(3) Uani 1 1 d . . . . .
O49 O 0.7848(3) 0.4479(5) 0.0066(6) 0.059(3) Uani 1 1 d . . . . .
O50 O 0.6053(2) 0.5514(5) 0.4345(5) 0.043(3) Uani 1 1 d . . . . .
O51 O 0.6735(3) 0.3373(5) -0.0286(6) 0.053(3) Uani 1 1 d . . . . .
O52 O 0.6272(3) 0.500000 0.5586(7) 0.048(4) Uani 1 2 d S T P . .
O53 O 0.8111(4) 0.500000 0.3476(8) 0.063(5) Uani 1 2 d S T P . .
O54 O 0.5180(2) 0.3800(5) 0.1803(5) 0.047(3) Uani 1 1 d . . . . .
O55 O 0.6950(4) 0.500000 0.6898(9) 0.064(5) Uani 1 2 d S T P . .
O56 O 0.5366(2) 0.3290(5) 0.2926(5) 0.045(3) Uani 1 1 d . . . . .
O57 O 0.4839(3) 0.5690(6) 0.4352(7) 0.067(4) Uani 1 1 d . . . . .
O58 O 0.5967(3) 0.500000 0.6644(7) 0.052(5) Uani 1 2 d S T P . .
O59 O 0.7379(4) 0.500000 0.5636(7) 0.070(6) Uani 1 2 d S T P . .
O60 O 0.5848(2) 0.3909(5) 0.3137(5) 0.046(3) Uani 1 1 d . . . . .
O62 O 0.6189(2) 0.1919(5) 0.2727(6) 0.047(3) Uani 1 1 d . . . . .
O63 O 0.7295(3) 0.3921(6) -0.0157(5) 0.059(3) Uani 1 1 d . . . . .
O64 O 0.7684(2) 0.3879(5) 0.1070(6) 0.052(3) Uani 1 1 d . . . . .
O65 O 0.6765(3) 0.3616(7) 0.6336(6) 0.077(5) Uani 1 1 d . . . . .
O66 O 0.7149(2) 0.4395(5) 0.1048(5) 0.044(3) Uani 1 1 d . . . . .
O67 O 0.6022(3) 0.1234(6) 0.1658(7) 0.070(4) Uani 1 1 d . . . . .
O68 O 0.5775(2) 0.4478(5) 0.5505(5) 0.050(3) Uani 1 1 d . . . . .
O69 O 0.6576(3) 0.2976(6) 0.5236(7) 0.077(4) Uani 1 1 d . . . . .
O70 O 0.6505(2) 0.1960(5) 0.1601(6) 0.057(3) Uani 1 1 d . . . . .
O71 O 0.7543(3) 0.4470(6) 0.3410(6) 0.073(4) Uani 1 1 d . . . . .
O72 O 0.5868(2) 0.2683(5) 0.3123(6) 0.052(3) Uani 1 1 d . . . . .
O73 O 0.7070(3) 0.3630(8) 0.5265(7) 0.092(6) Uani 1 1 d . . . . .
O74 O 0.6610(2) 0.2825(5) 0.0918(6) 0.053(3) Uani 1 1 d . . . . .
O75 O 0.6978(3) 0.4027(8) 0.7590(6) 0.085(5) Uani 1 1 d . . . . .
O76 O 0.4903(2) 0.3286(5) 0.0717(6) 0.053(3) Uani 1 1 d . . . . .
O77 O 0.8751(4) 0.4101(12) 0.1997(14) 0.066(7) Uani 0.5 1 d . . P . .
O78 O 0.5977(2) 0.2151(5) 0.0836(6) 0.053(3) Uani 1 1 d . . . . .
O79 O 0.8240(6) 0.3244(13) 0.1169(15) 0.079(8) Uani 0.5 1 d . U P . .
O80 O 0.6681(2) 0.2483(5) 0.2778(6) 0.052(3) Uani 1 1 d . . . . .
O81 O 0.8634(6) 0.4265(12) 0.3455(17) 0.079(9) Uani 0.5 1 d . . P . .
O82 O 0.6777(2) 0.3339(5) 0.2031(5) 0.051(3) Uani 1 1 d . . . . .
O84 O 0.6809(2) 0.5535(6) 0.5644(6) 0.063(4) Uani 1 1 d . . . . .
O86 O 0.5276(2) 0.4383(5) 0.3017(6) 0.055(3) Uani 1 1 d . . . . .
O88 O 0.7327(3) 0.3906(5) 0.2224(6) 0.058(3) Uani 1 1 d . . . . .
O90 O 0.7259(5) 0.2856(9) -0.0612(10) 0.136(7) Uani 1 1 d . U . . .
O95 O 0.6812(9) 0.4485(16) -0.1075(18) 0.111(11) Uani 0.5 1 d . U P . .
O96 O 0.7537(7) 0.4125(14) -0.1365(15) 0.085(9) Uani 0.5 1 d . U P . .
O97 O 0.6816(8) 0.2737(15) -0.1706(17) 0.099(10) Uani 0.5 1 d . U P . .
O98 O 0.7610(6) 0.3567(13) -0.1469(15) 0.076(8) Uani 0.5 1 d . U P . .
O99 O 0.6560(8) 0.3129(17) -0.1669(19) 0.109(11) Uani 0.5 1 d . U P . .
W18 W 0.77160(3) 0.36561(6) 0.20554(6) 0.0437(3) Uani 0.5 1 d . . P A 1
W19 W 0.76323(3) 0.37602(7) 0.28075(8) 0.0622(4) Uani 0.5 1 d . . P A 1
W22 W 0.83841(3) 0.43112(6) 0.20748(7) 0.0504(3) Uani 0.5 1 d . . P A 1
W20 W 0.79478(3) 0.43378(6) 0.34430(6) 0.0467(3) Uani 0.5 1 d . . P A 1
W17 W 0.80795(3) 0.38159(7) 0.15258(8) 0.0606(4) Uani 0.5 1 d . . P A 1
W21 W 0.83096(3) 0.44122(7) 0.29796(8) 0.0631(4) Uani 0.5 1 d . . P A 1
O21 O 0.83841(3) 0.43112(6) 0.20748(7) 0.0504(3) Uani 0.5 1 d . . P A 2
O41 O 0.77160(3) 0.36561(6) 0.20554(6) 0.0437(3) Uani 0.5 1 d . . P A 2
O43 O 0.76323(3) 0.37602(7) 0.28075(8) 0.0622(4) Uani 0.5 1 d . . P A 2
O83 O 0.79478(3) 0.43378(6) 0.34430(6) 0.0467(3) Uani 0.5 1 d . . P A 2
O85 O 0.80795(3) 0.38159(7) 0.15258(8) 0.0606(4) Uani 0.5 1 d . . P A 2
O87 O 0.83096(3) 0.44122(7) 0.29796(8) 0.0631(4) Uani 0.5 1 d . . P A 2
O9 O 0.6493(5) 0.500000 -0.0091(9) 0.086(7) Uani 1 2 d S T P . .
O10 O 0.7368(5) 0.2937(10) 0.0790(11) 0.136(8) Uani 1 1 d . . . . .
O61 O 0.6397(4) 0.500000 0.8028(8) 0.067(5) Uani 1 2 d S T P . .
O89 O 0.4604(4) 0.4093(8) 0.2069(11) 0.116(6) Uani 1 1 d . U . . .
O91 O 0.5775(4) 0.3391(9) 0.4464(10) 0.125(7) Uani 1 1 d . . . . .
O92 O 0.5971(5) 0.3400(12) -0.1608(10) 0.154(10) Uani 1 1 d . . . . .
O93 O 0.5613(4) 0.3317(10) 0.7386(11) 0.132(8) Uani 1 1 d . . . . .
O94 O 0.6479(6) 0.2849(10) 0.7012(10) 0.157(10) Uani 1 1 d . . . . .

loop_
_atom_site_aniso_label
_atom_site_aniso_U_11
_atom_site_aniso_U_22
_atom_site_aniso_U_33
_atom_site_aniso_U_23
_atom_site_aniso_U_13
_atom_site_aniso_U_12
W5 0.0431(3) 0.0370(4) 0.0372(3) -0.0008(3) -0.0044(2) -0.0007(3)
W9 0.0556(4) 0.0392(4) 0.0634(5) 0.0086(3) -0.0061(3) -0.0004(3)
W15 0.0456(3) 0.0478(5) 0.0384(3) -0.0036(3) 0.0058(3) -0.0029(3)
W4 0.0419(3) 0.0412(4) 0.0420(3) -0.0032(3) -0.0022(2) -0.0004(3)
W12 0.0504(4) 0.1232(9) 0.0317(4) 0.0118(4) 0.0025(3) 0.0183(4)
W7 0.0395(3) 0.0440(4) 0.0451(4) 0.0006(3) -0.0035(2) -0.0024(3)
W6 0.0453(3) 0.0369(4) 0.0502(4) -0.0027(3) -0.0046(3) -0.0008(3)
W14 0.0372(4) 0.0767(8) 0.0382(5) 0.000 0.0004(3) 0.000
W1 0.0442(3) 0.0525(5) 0.0493(4) -0.0063(3) 0.0043(3) -0.0033(3)
W10 0.0724(5) 0.0843(7) 0.0354(4) 0.0124(4) 0.0046(3) 0.0326(5)
W3 0.0457(4) 0.0411(4) 0.0591(4) 0.0066(3) -0.0070(3) 0.0033(3)
W11 0.0484(4) 0.1679(12) 0.0364(4) 0.0232(5) 0.0064(3) 0.0366(5)
W16 0.0496(5) 0.0471(7) 0.0534(6) 0.000 0.0165(4) 0.000
W13 0.0457(4) 0.0711(6) 0.0382(4) 0.0027(3) 0.0054(3) 0.0022(3)
W2 0.0523(4) 0.0462(5) 0.0543(4) 0.0131(3) -0.0075(3) 0.0012(3)
W8 0.0487(4) 0.0490(5) 0.0547(4) 0.0126(3) -0.0001(3) -0.0061(3)
Ce1 0.0391(4) 0.0466(6) 0.0335(4) 0.0044(4) 0.0000(3) 0.0019(4)
Ce3 0.0367(6) 0.0392(8) 0.0324(6) 0.000 -0.0007(4) 0.000
Ce5 0.0614(6) 0.0637(8) 0.0406(5) -0.0022(5) -0.0020(4) 0.0141(5)
Ce2 0.0398(4) 0.0415(6) 0.0328(4) 0.0007(4) -0.0004(3) 0.0011(4)
Ce4 0.0388(6) 0.0591(10) 0.0312(6) 0.000 -0.0009(4) 0.000
As1 0.0364(7) 0.0364(10) 0.0409(8) 0.0036(7) -0.0024(6) -0.0009(6)
As2 0.0346(11) 0.078(2) 0.0295(11) 0.000 0.0026(8) 0.000
As3 0.0349(10) 0.0458(15) 0.0368(11) 0.000 0.0018(8) 0.000
Na1 0.041(4) 0.065(7) 0.037(4) 0.000 -0.002(3) 0.000
Na2 0.136(8) 0.080(7) 0.058(5) 0.045(5) 0.014(5) 0.032(6)
O1 0.042(6) 0.059(9) 0.074(8) -0.003(7) -0.008(5) 0.006(6)
O2 0.064(7) 0.061(9) 0.066(8) 0.027(7) -0.002(6) -0.003(6)
O3 0.062(7) 0.062(9) 0.055(7) 0.005(6) 0.006(5) 0.017(6)
O4 0.064(7) 0.060(10) 0.072(9) 0.011(7) -0.006(6) -0.009(7)
O5 0.11(2) 0.06(2) 0.10(2) 0.029(18) 0.020(17) 0.013(17)
O6 0.045(8) 0.041(10) 0.027(7) 0.000 0.014(5) 0.000
O7 0.030(5) 0.145(14) 0.033(6) 0.000(7) 0.011(4) 0.025(7)
O8 0.043(8) 0.048(10) 0.030(7) 0.000 -0.003(6) 0.000
O11 0.047(6) 0.047(8) 0.071(8) 0.007(6) -0.006(5) -0.012(6)
O12 0.049(5) 0.037(6) 0.022(5) 0.006(4) 0.008(4) 0.012(5)
O13 0.061(7) 0.055(9) 0.073(8) -0.015(7) 0.002(6) -0.005(6)
O34 0.049(6) 0.025(6) 0.040(6) -0.001(4) -0.005(4) 0.007(5)
O14 0.051(9) 0.110(18) 0.041(9) 0.000 0.005(7) 0.000
O16 0.045(5) 0.014(5) 0.053(6) -0.003(4) -0.003(4) 0.001(4)
O17 0.058(7) 0.154(16) 0.022(6) 0.005(7) -0.006(5) 0.022(8)
O18 0.049(8) 0.038(9) 0.023(7) 0.000 0.013(5) 0.000
O19 0.025(10) 0.09(2) 0.061(14) 0.019(14) -0.001(9) 0.025(11)
O20 0.037(7) 0.051(10) 0.030(7) 0.000 0.009(5) 0.000
O22 0.031(7) 0.052(11) 0.043(8) 0.000 0.007(6) 0.000
O23 0.036(8) 0.056(12) 0.058(10) 0.000 -0.005(6) 0.000
O24 0.055(6) 0.043(7) 0.036(6) -0.005(5) -0.001(4) 0.002(5)
O25 0.042(6) 0.065(9) 0.049(7) -0.009(6) -0.006(5) -0.005(6)
O26 0.036(5) 0.034(6) 0.039(5) -0.001(4) -0.002(4) -0.008(4)
O27 0.075(8) 0.076(11) 0.051(7) 0.002(7) 0.024(6) 0.000(7)
O28 0.040(7) 0.051(11) 0.035(8) 0.000 0.004(6) 0.000
O29 0.048(6) 0.052(8) 0.052(7) 0.015(6) -0.015(5) 0.002(5)
O30 0.038(5) 0.041(7) 0.044(6) 0.005(5) -0.001(4) -0.009(5)
O31 0.059(7) 0.108(12) 0.030(6) 0.013(6) 0.004(5) 0.023(7)
O32 0.038(5) 0.047(8) 0.052(6) 0.011(5) -0.002(4) -0.001(5)
O33 0.065(7) 0.054(9) 0.045(7) 0.013(6) 0.004(5) 0.017(6)
O15 0.035(5) 0.064(8) 0.030(5) -0.005(5) 0.000(4) 0.000(5)
O35 0.062(8) 0.139(16) 0.079(10) 0.049(10) 0.013(7) 0.061(9)
O36 0.042(5) 0.046(8) 0.049(6) -0.016(5) -0.006(4) -0.006(5)
O37 0.082(9) 0.157(15) 0.072(9) 0.014(9) 0.014(7) 0.047(10)
O38 0.050(6) 0.039(7) 0.037(6) -0.002(5) -0.002(4) 0.003(5)
O39 0.071(15) 0.08(2) 0.029(11) 0.029(12) 0.006(10) 0.001(13)
O40 0.034(5) 0.036(7) 0.056(6) 0.006(5) -0.004(4) -0.008(4)
O42 0.055(6) 0.032(6) 0.032(5) 0.013(4) 0.003(4) -0.004(5)
O44 0.050(6) 0.036(7) 0.044(6) 0.004(5) -0.004(4) 0.000(5)
O45 0.034(8) 0.065(14) 0.113(16) 0.000 0.007(9) 0.000
O46 0.039(5) 0.040(7) 0.048(6) -0.005(5) -0.001(4) 0.000(5)
O47 0.044(8) 0.059(13) 0.065(11) 0.000 0.010(7) 0.000
O48 0.043(6) 0.057(8) 0.044(6) -0.011(5) -0.002(4) -0.005(5)
O49 0.062(7) 0.051(8) 0.066(8) -0.009(6) 0.021(6) -0.013(6)
O50 0.048(6) 0.043(7) 0.039(6) -0.008(5) 0.003(4) -0.007(5)
O51 0.067(7) 0.048(8) 0.044(6) 0.001(5) -0.003(5) -0.009(6)
O52 0.031(7) 0.080(13) 0.033(8) 0.000 -0.001(5) 0.000
O53 0.065(10) 0.072(14) 0.052(10) 0.000 0.000(8) 0.000
O54 0.034(5) 0.051(8) 0.057(7) 0.006(6) -0.001(4) 0.006(5)
O55 0.058(10) 0.079(15) 0.055(10) 0.000 -0.002(8) 0.000
O56 0.040(5) 0.051(8) 0.042(6) 0.002(5) 0.000(4) -0.008(5)
O57 0.069(8) 0.062(10) 0.071(9) -0.004(7) 0.017(6) -0.001(7)
O58 0.037(8) 0.089(15) 0.031(8) 0.000 0.003(6) 0.000
O59 0.058(10) 0.12(2) 0.025(8) 0.000 -0.009(7) 0.000
O60 0.028(5) 0.058(8) 0.052(6) 0.010(6) 0.000(4) 0.009(5)
O62 0.040(5) 0.034(7) 0.067(7) 0.016(6) -0.001(5) 0.001(5)
O63 0.071(7) 0.072(10) 0.035(6) 0.001(6) 0.015(5) -0.007(7)
O64 0.052(6) 0.050(8) 0.052(7) -0.003(6) 0.001(5) 0.011(6)
O65 0.064(7) 0.134(15) 0.035(6) 0.030(8) 0.017(5) 0.018(8)
O66 0.038(5) 0.050(8) 0.045(6) -0.004(5) 0.004(4) -0.014(5)
O67 0.057(7) 0.061(10) 0.089(10) 0.003(8) -0.006(6) 0.005(7)
O68 0.038(5) 0.078(9) 0.035(6) 0.000(6) 0.000(4) 0.004(5)
O69 0.103(10) 0.068(11) 0.061(8) 0.021(7) 0.013(7) 0.050(8)
O70 0.050(6) 0.037(8) 0.083(9) -0.003(6) -0.008(6) 0.001(5)
O71 0.061(7) 0.102(12) 0.055(8) 0.011(7) 0.006(6) 0.038(8)
O72 0.054(6) 0.048(8) 0.051(7) 0.012(6) -0.008(5) -0.001(5)
O73 0.064(8) 0.160(18) 0.055(8) 0.003(9) 0.018(6) 0.030(10)
O74 0.046(6) 0.060(9) 0.052(7) -0.004(6) 0.000(5) 0.000(6)
O75 0.061(8) 0.166(17) 0.027(6) 0.006(8) 0.004(5) 0.019(9)
O76 0.031(5) 0.054(8) 0.074(8) 0.006(6) 0.003(5) -0.010(5)
O77 0.026(10) 0.08(2) 0.094(19) -0.015(16) 0.008(11) 0.012(11)
O78 0.056(6) 0.037(7) 0.066(8) 0.004(6) 0.005(5) -0.005(6)
O79 0.081(11) 0.077(12) 0.079(11) -0.003(9) 0.006(8) -0.003(9)
O80 0.047(6) 0.047(8) 0.059(7) 0.017(6) -0.013(5) -0.003(5)
O81 0.052(14) 0.06(2) 0.12(3) 0.006(17) 0.006(14) -0.005(13)
O82 0.053(6) 0.056(9) 0.045(6) 0.003(6) 0.002(5) -0.003(6)
O84 0.054(7) 0.092(11) 0.043(6) -0.019(6) 0.008(5) -0.039(7)
O86 0.053(7) 0.063(9) 0.048(7) 0.006(6) 0.002(5) -0.011(6)
O88 0.055(7) 0.061(9) 0.056(7) 0.006(6) -0.007(5) 0.002(6)
O90 0.156(13) 0.127(15) 0.120(13) 0.024(11) -0.019(11) 0.052(12)
O95 0.148(19) 0.099(19) 0.090(17) -0.002(14) 0.028(14) 0.057(15)
O96 0.085(11) 0.094(12) 0.076(11) -0.006(9) 0.010(8) -0.010(9)
O97 0.110(13) 0.097(13) 0.090(13) -0.006(9) 0.002(9) -0.007(9)
O98 0.078(10) 0.076(12) 0.075(11) -0.007(9) 0.014(8) 0.010(9)
O99 0.109(13) 0.112(14) 0.106(14) 0.001(9) 0.003(9) -0.010(9)
W18 0.0365(6) 0.0424(8) 0.0521(7) 0.0038(6) 0.0028(5) 0.0012(5)
W19 0.0619(8) 0.0643(11) 0.0599(9) 0.0125(8) 0.0014(6) 0.0013(7)
W22 0.0343(6) 0.0585(10) 0.0587(8) -0.0032(7) 0.0054(5) 0.0013(6)
W20 0.0345(6) 0.0639(10) 0.0413(7) 0.0076(6) 0.0014(5) 0.0057(6)
W17 0.0546(8) 0.0580(10) 0.0697(9) 0.0022(8) 0.0081(6) 0.0062(7)
W21 0.0497(7) 0.0774(12) 0.0610(9) 0.0045(8) -0.0022(6) 0.0000(7)
O21 0.0343(6) 0.0585(10) 0.0587(8) -0.0032(7) 0.0054(5) 0.0013(6)
O41 0.0365(6) 0.0424(8) 0.0521(7) 0.0038(6) 0.0028(5) 0.0012(5)
O43 0.0619(8) 0.0643(11) 0.0599(9) 0.0125(8) 0.0014(6) 0.0013(7)
O83 0.0345(6) 0.0639(10) 0.0413(7) 0.0076(6) 0.0014(5) 0.0057(6)
O85 0.0546(8) 0.0580(10) 0.0697(9) 0.0022(8) 0.0081(6) 0.0062(7)
O87 0.0497(7) 0.0774(12) 0.0610(9) 0.0045(8) -0.0022(6) 0.0000(7)
O9 0.116(16) 0.097(19) 0.043(11) 0.000 0.001(10) 0.000
O10 0.159(18) 0.13(2) 0.128(17) 0.026(14) 0.061(14) 0.005(15)
O61 0.083(12) 0.073(15) 0.044(10) 0.000 -0.008(8) 0.000
O89 0.081(9) 0.109(13) 0.158(14) -0.047(11) 0.011(9) -0.002(9)
O91 0.123(15) 0.14(2) 0.107(15) -0.011(13) -0.003(11) 0.016(13)
O92 0.138(17) 0.23(3) 0.093(14) -0.002(16) 0.019(12) -0.024(18)
O93 0.081(11) 0.17(2) 0.143(18) -0.016(16) 0.032(11) 0.001(12)
O94 0.27(3) 0.12(2) 0.080(13) 0.018(13) 0.041(15) -0.05(2)

loop_
_atom_type_symbol
_atom_type_description
_atom_type_scat_dispersion_real
_atom_type_scat_dispersion_imag
_atom_type_scat_source
As As 0.0499 2.0058 'International Tables Vol C Tables 4.2.6.8 and 6.1.1.4'
Ce Ce -0.2486 2.6331 'International Tables Vol C Tables 4.2.6.8 and 6.1.1.4'
Na Na 0.0362 0.0249 'International Tables Vol C Tables 4.2.6.8 and 6.1.1.4'
O O 0.0106 0.0060 'International Tables Vol C Tables 4.2.6.8 and 6.1.1.4'
W W -0.8490 6.8722 'International Tables Vol C Tables 4.2.6.8 and 6.1.1.4'

loop_
_geom_angle_atom_site_label_1
_geom_angle_atom_site_label_2
_geom_angle_atom_site_label_3
_geom_angle
_geom_angle_site_symmetry_1
_geom_angle_site_symmetry_3
_geom_angle_publ_flag
O34 W5 O16 80.8(4) . . ?
O34 W5 O26 81.7(4) . . ?
O16 W5 O26 72.6(3) . . ?
O25 W5 O34 99.3(5) . . ?
O25 W5 O16 93.0(5) . . ?
O25 W5 O26 165.3(5) . . ?
O25 W5 O15 101.0(5) . . ?
O25 W5 O42 105.7(5) . . ?
O15 W5 O34 152.3(5) . . ?
O15 W5 O16 79.6(4) . . ?
O15 W5 O26 73.9(4) . . ?
O42 W5 O34 95.9(4) . . ?
O42 W5 O16 161.3(4) . . ?
O42 W5 O26 88.8(4) . . ?
O42 W5 O15 96.5(4) . . ?
O11 W9 O32 82.5(4) . . ?
O11 W9 O78 85.5(5) . . ?
O62 W9 O11 86.7(5) . . ?
O62 W9 O32 77.1(4) . . ?
O62 W9 O70 92.9(5) . . ?
O62 W9 O78 161.0(5) . . ?
O67 W9 O11 101.9(5) . . ?
O67 W9 O32 175.3(5) . . ?
O67 W9 O62 101.5(6) . . ?
O67 W9 O70 101.3(6) . . ?
O67 W9 O78 97.1(6) . . ?
O70 W9 O11 156.4(5) . . ?
O70 W9 O32 74.4(4) . . ?
O70 W9 O78 87.4(5) . . ?
O78 W9 O32 84.7(4) . . ?
O28 W15 O18 73.6(4) . . ?
O28 W15 O49 82.0(6) . . ?
O28 W15 O64 156.3(5) . . ?
O49 W15 O18 72.2(5) . . ?
O63 W15 O18 166.2(5) . . ?
O63 W15 O28 97.8(5) . . ?
O63 W15 O49 96.2(5) . . ?
O63 W15 O64 101.9(6) . . ?
O63 W15 O66 104.3(5) . . ?
O64 W15 O18 84.4(4) . . ?
O64 W15 O49 82.9(5) . . ?
O66 W15 O18 87.4(5) . . ?
O66 W15 O28 94.9(5) . . ?
O66 W15 O49 159.5(5) . . ?
O66 W15 O64 92.9(5) . . ?
O15 W4 O26 73.2(4) . . ?
O15 W4 O36 83.9(5) . . ?
O36 W4 O26 70.3(4) . . ?
O38 W4 O26 88.5(4) . . ?
O38 W4 O15 93.2(5) . . ?
O38 W4 O36 158.6(4) . . ?
O38 W4 O74 91.0(5) . . ?
O51 W4 O26 163.7(4) . . ?
O51 W4 O15 97.8(5) . . ?
O51 W4 O36 95.7(5) . . ?
O51 W4 O38 105.7(5) . . ?
O51 W4 O74 102.2(5) . . ?
O74 W4 O26 85.1(4) . . ?
O74 W4 O15 157.7(4) . . ?
O74 W4 O36 84.3(5) . . ?
O7 W12 O84 82.4(4) . 6_565 ?
O17 W12 O7 156.2(5) . . ?
O17 W12 O55 90.7(8) . . ?
O17 W12 O65 91.2(6) . . ?
O17 W12 O84 73.8(4) . 6_565 ?
O55 W12 O7 86.6(7) . . ?
O55 W12 O65 159.1(6) . . ?
O55 W12 O84 85.5(6) . 6_565 ?
O65 W12 O7 83.3(6) . . ?
O65 W12 O84 75.1(5) . 6_565 ?
O75 W12 O7 101.0(5) . . ?
O75 W12 O17 102.8(5) . . ?
O75 W12 O55 101.1(8) . . ?
O75 W12 O65 98.8(7) . . ?
O75 W12 O84 172.7(7) . 6_565 ?
O34 W7 O30 84.4(4) . . ?
O40 W7 O34 159.2(4) . . ?
O40 W7 O30 74.9(4) . . ?
O40 W7 O44 88.6(5) . . ?
O40 W7 O54 89.5(5) . . ?
O44 W7 O34 87.5(5) . . ?
O44 W7 O30 85.2(4) . . ?
O54 W7 O34 87.0(5) . . ?
O54 W7 O30 74.4(4) . . ?
O54 W7 O44 159.4(4) . . ?
O76 W7 O34 102.5(5) . . ?
O76 W7 O30 168.8(5) . . ?
O76 W7 O40 98.3(5) . . ?
O76 W7 O44 103.8(5) . . ?
O76 W7 O54 96.8(5) . . ?
O13 W6 O16 95.1(5) . . ?
O13 W6 O26 168.5(5) . . ?
O13 W6 O36 100.8(5) . . ?
O13 W6 O44 101.2(5) . . ?
O13 W6 O78 100.1(6) . . ?
O16 W6 O26 74.3(4) . . ?
O36 W6 O16 83.7(5) . . ?
O36 W6 O26 74.0(4) . . ?
O36 W6 O44 153.8(5) . . ?
O44 W6 O16 80.4(4) . . ?
O44 W6 O26 81.7(4) . . ?
O78 W6 O16 164.1(5) . . ?
O78 W6 O26 90.8(5) . . ?
O78 W6 O36 97.7(5) . . ?
O78 W6 O44 92.2(5) . . ?
O23 W14 O50 103.8(5) . . ?
O23 W14 O50 103.8(5) . 6_565 ?
O23 W14 O52 167.4(6) . . ?
O23 W14 O68 98.3(5) . 6_565 ?
O23 W14 O68 98.3(5) . . ?
O50 W14 O50 88.2(7) 6_565 . ?
O50 W14 O52 85.1(4) . . ?
O50 W14 O52 85.1(4) 6_565 . ?
O50 W14 O68 157.8(4) . . ?
O50 W14 O68 157.8(4) 6_565 6_565 ?
O50 W14 O68 89.1(5) . 6_565 ?
O50 W14 O68 89.1(5) 6_565 . ?
O68 W14 O52 72.7(4) . . ?
O68 W14 O52 72.7(4) 6_565 . ?
O68 W14 O68 85.1(7) . 6_565 ?
O46 W1 O30 85.7(4) . . ?
O46 W1 O54 90.8(4) . . ?
O46 W1 O56 156.7(5) . . ?
O46 W1 O60 89.1(4) . . ?
O54 W1 O30 71.4(4) . . ?
O56 W1 O30 71.1(4) . . ?
O56 W1 O54 84.0(4) . . ?
O60 W1 O30 86.3(4) . . ?
O60 W1 O54 157.6(5) . . ?
O60 W1 O56 87.2(5) . . ?
O86 W1 O30 167.7(4) . . ?
O86 W1 O46 103.0(5) . . ?
O86 W1 O54 99.4(5) . . ?
O86 W1 O56 100.2(5) . . ?
O86 W1 O60 102.4(5) . . ?
O3 W10 O65 79.2(5) . . ?
O3 W10 O84 82.5(5) . 6_565 ?
O33 W10 O3 96.8(5) . . ?
O33 W10 O65 158.3(7) . . ?
O33 W10 O73 93.4(6) . . ?
O33 W10 O84 86.9(5) . 6_565 ?
O65 W10 O84 71.5(6) . 6_565 ?
O69 W10 O3 101.2(6) . . ?
O69 W10 O33 105.9(6) . . ?
O69 W10 O65 95.8(7) . . ?
O69 W10 O73 99.5(8) . . ?
O69 W10 O84 166.0(5) . 6_565 ?
O73 W10 O3 153.4(7) . . ?
O73 W10 O65 82.2(5) . . ?
O73 W10 O84 73.6(7) . 6_565 ?
O1 W3 O32 166.3(5) . . ?
O1 W3 O70 95.3(5) . . ?
O1 W3 O74 100.9(5) . . ?
O1 W3 O80 98.6(5) . . ?
O1 W3 O82 105.4(6) . . ?
O70 W3 O32 73.0(4) . . ?
O74 W3 O32 85.1(4) . . ?
O74 W3 O70 83.3(5) . . ?
O74 W3 O80 158.8(4) . . ?
O80 W3 O32 74.1(4) . . ?
O80 W3 O70 86.8(5) . . ?
O82 W3 O32 86.8(5) . . ?
O82 W3 O70 159.2(5) . . ?
O82 W3 O74 89.9(5) . . ?
O82 W3 O80 92.8(5) . . ?
O17 W11 O84 69.7(4) . 6_565 ?
O31 W11 O17 156.9(5) . . ?
O31 W11 O59 92.0(7) . . ?
O31 W11 O73 91.6(6) . . ?
O31 W11 O84 87.9(4) . 6_565 ?
O37 W11 O17 98.6(6) . . ?
O37 W11 O31 104.2(6) . . ?
O37 W11 O59 99.9(9) . . ?
O37 W11 O73 100.6(9) . . ?
O37 W11 O84 166.7(6) . 6_565 ?
O59 W11 O17 80.7(7) . . ?
O59 W11 O73 157.7(6) . . ?
O59 W11 O84 84.9(6) . 6_565 ?
O73 W11 O17 87.5(6) . . ?
O73 W11 O84 73.2(5) . 6_565 ?
O35 W16 O18 83.5(5) . . ?
O35 W16 O18 83.5(5) 6_565 . ?
O35 W16 O35 80.7(12) . 6_565 ?
O47 W16 O18 175.3(6) . . ?
O47 W16 O35 100.1(6) . . ?
O47 W16 O35 100.1(6) . 6_565 ?
O47 W16 O49 101.7(5) . 6_565 ?
O47 W16 O49 101.7(5) . . ?
O49 W16 O18 75.1(4) 6_565 . ?
O49 W16 O18 75.1(4) . . ?
O49 W16 O35 90.1(7) . . ?
O49 W16 O35 157.6(5) . 6_565 ?
O49 W16 O35 90.1(7) 6_565 6_565 ?
O49 W16 O35 157.6(5) 6_565 . ?
O49 W16 O49 90.8(8) . 6_565 ?
O3 W13 O52 85.7(5) . . ?
O3 W13 O58 159.8(5) . . ?
O3 W13 O68 89.2(5) . . ?
O7 W13 O3 87.4(5) . . ?
O7 W13 O52 84.6(5) . . ?
O7 W13 O58 88.4(6) . . ?
O7 W13 O68 158.3(5) . . ?
O27 W13 O3 103.0(6) . . ?
O27 W13 O7 102.5(6) . . ?
O27 W13 O52 168.8(5) . . ?
O27 W13 O58 97.1(6) . . ?
O27 W13 O68 99.2(6) . . ?
O58 W13 O52 74.2(4) . . ?
O68 W13 O52 73.7(5) . . ?
O68 W13 O58 87.4(5) . . ?
O2 W2 O29 105.6(6) . . ?
O2 W2 O32 166.7(6) . . ?
O2 W2 O62 95.0(6) . . ?
O2 W2 O72 101.4(5) . . ?
O2 W2 O80 99.9(5) . . ?
O29 W2 O32 86.3(5) . . ?
O29 W2 O62 159.4(4) . . ?
O29 W2 O72 96.1(5) . . ?
O29 W2 O80 95.1(5) . . ?
O62 W2 O32 73.2(4) . . ?
O72 W2 O32 82.8(4) . . ?
O72 W2 O62 79.5(5) . . ?
O80 W2 O32 72.7(4) . . ?
O80 W2 O62 81.1(5) . . ?
O80 W2 O72 152.2(5) . . ?
O4 W8 O11 101.3(6) . . ?
O4 W8 O30 169.6(5) . . ?
O4 W8 O40 99.2(5) . . ?
O4 W8 O56 100.6(6) . . ?
O4 W8 O72 101.4(5) . . ?
O11 W8 O30 85.1(5) . . ?
O11 W8 O40 87.0(5) . . ?
O40 W8 O30 72.8(4) . . ?
O56 W8 O11 157.9(5) . . ?
O56 W8 O30 72.8(4) . . ?
O56 W8 O40 86.7(4) . . ?
O72 W8 O11 88.1(5) . . ?
O72 W8 O30 86.9(4) . . ?
O72 W8 O40 159.4(5) . . ?
O72 W8 O56 90.4(5) . . ?
Ce1 Ce1 Ce3 60.065(17) 6_565 . ?
Ce1 Ce1 Ce2 89.99(2) 6_565 . ?
Ce1 Ce1 Ce4 60.098(18) 6_565 . ?
Ce3 Ce1 Ce2 59.87(3) . . ?
Ce3 Ce1 Ce4 89.94(3) . . ?
Ce4 Ce1 Ce2 59.89(3) . . ?
O12 Ce1 Ce1 80.1(3) . 6_565 ?
O12 Ce1 Ce3 30.3(2) . . ?
O12 Ce1 Ce2 31.7(2) . . ?
O12 Ce1 Ce4 80.6(3) . . ?
O12 Ce1 O20 68.4(4) . . ?
O12 Ce1 O24 70.0(3) . . ?
O12 Ce1 O29 90.3(4) . . ?
O12 Ce1 O33 148.6(4) . . ?
O12 Ce1 O50 140.9(3) . 6_565 ?
O12 Ce1 O60 87.6(4) . . ?
O20 Ce1 Ce1 39.2(2) . 6_565 ?
O20 Ce1 Ce3 38.4(3) . . ?
O20 Ce1 Ce2 95.1(3) . . ?
O20 Ce1 Ce4 95.8(2) . . ?
O22 Ce1 Ce1 31.3(3) . 6_565 ?
O22 Ce1 Ce3 80.4(3) . . ?
O22 Ce1 Ce2 80.1(3) . . ?
O22 Ce1 Ce4 30.8(3) . . ?
O22 Ce1 O12 87.0(5) . . ?
O22 Ce1 O20 70.0(4) . . ?
O22 Ce1 O24 69.4(4) . . ?
O22 Ce1 O29 147.3(4) . . ?
O22 Ce1 O33 90.7(5) . . ?
O22 Ce1 O50 87.4(4) . 6_565 ?
O22 Ce1 O60 142.1(4) . . ?
O24 Ce1 Ce1 95.7(3) . 6_565 ?
O24 Ce1 Ce3 95.3(2) . . ?
O24 Ce1 Ce2 38.6(2) . . ?
O24 Ce1 Ce4 38.9(3) . . ?
O24 Ce1 O20 122.1(4) . . ?
O29 Ce1 Ce1 170.2(3) . 6_565 ?
O29 Ce1 Ce3 111.8(3) . . ?
O29 Ce1 Ce2 80.8(3) . . ?
O29 Ce1 Ce4 116.7(3) . . ?
O29 Ce1 O20 138.0(3) . . ?
O29 Ce1 O24 79.1(4) . . ?
O29 Ce1 O33 75.1(4) . . ?
O29 Ce1 O50 113.8(4) . 6_565 ?
O29 Ce1 O60 70.1(4) . . ?
O33 Ce1 Ce1 112.4(3) . 6_565 ?
O33 Ce1 Ce3 170.9(3) . . ?
O33 Ce1 Ce2 117.2(3) . . ?
O33 Ce1 Ce4 81.5(3) . . ?
O33 Ce1 O20 139.2(4) . . ?
O33 Ce1 O24 79.9(4) . . ?
O33 Ce1 O50 70.1(4) . 6_565 ?
O33 Ce1 O60 112.2(4) . . ?
O50 Ce1 Ce1 75.4(3) 6_565 6_565 ?
O50 Ce1 Ce3 110.8(2) 6_565 . ?
O50 Ce1 Ce2 165.4(3) 6_565 . ?
O50 Ce1 Ce4 111.4(3) 6_565 . ?
O50 Ce1 O20 73.4(4) 6_565 . ?
O50 Ce1 O24 141.8(3) 6_565 . ?
O50 Ce1 O60 73.8(4) 6_565 . ?
O60 Ce1 Ce1 111.0(3) . 6_565 ?
O60 Ce1 Ce3 76.3(3) . . ?
O60 Ce1 Ce2 112.0(3) . . ?
O60 Ce1 Ce4 166.2(3) . . ?
O60 Ce1 O20 73.1(4) . . ?
O60 Ce1 O24 141.7(4) . . ?
Ce1 Ce3 Ce1 59.87(3) 6_565 . ?
Ce2 Ce3 Ce1 60.22(2) 6_565 6_565 ?
Ce2 Ce3 Ce1 60.22(2) . . ?
Ce2 Ce3 Ce1 90.08(3) . 6_565 ?
Ce2 Ce3 Ce1 90.08(3) 6_565 . ?
Ce2 Ce3 Ce2 59.88(3) . 6_565 ?
O8 Ce3 Ce1 95.9(3) . . ?
O8 Ce3 Ce1 95.9(3) . 6_565 ?
O8 Ce3 Ce2 38.86(18) . 6_565 ?
O8 Ce3 Ce2 38.86(18) . . ?
O12 Ce3 Ce1 80.2(3) . 6_565 ?
O12 Ce3 Ce1 30.8(2) 6_565 6_565 ?
O12 Ce3 Ce1 30.8(2) . . ?
O12 Ce3 Ce1 80.2(3) 6_565 . ?
O12 Ce3 Ce2 80.6(3) 6_565 . ?
O12 Ce3 Ce2 31.6(2) 6_565 6_565 ?
O12 Ce3 Ce2 31.6(2) . . ?
O12 Ce3 Ce2 80.6(3) . 6_565 ?
O12 Ce3 O8 70.1(3) . . ?
O12 Ce3 O8 70.1(3) 6_565 . ?
O12 Ce3 O12 87.4(6) . 6_565 ?
O12 Ce3 O20 69.4(3) 6_565 . ?
O12 Ce3 O20 69.4(3) . . ?
O12 Ce3 O42 148.6(3) 6_565 . ?
O12 Ce3 O42 92.1(3) 6_565 6_565 ?
O12 Ce3 O42 92.1(3) . . ?
O12 Ce3 O42 148.6(3) . 6_565 ?
O12 Ce3 O46 86.0(4) 6_565 6_565 ?
O12 Ce3 O46 141.1(3) . 6_565 ?
O12 Ce3 O46 141.1(3) 6_565 . ?
O12 Ce3 O46 86.0(4) . . ?
O20 Ce3 Ce1 38.89(18) . 6_565 ?
O20 Ce3 Ce1 38.89(18) . . ?
O20 Ce3 Ce2 95.9(3) . . ?
O20 Ce3 Ce2 95.9(3) . 6_565 ?
O20 Ce3 O8 122.8(4) . . ?
O42 Ce3 Ce1 172.2(2) . 6_565 ?
O42 Ce3 Ce1 113.6(2) . . ?
O42 Ce3 Ce1 172.2(2) 6_565 . ?
O42 Ce3 Ce1 113.6(2) 6_565 6_565 ?
O42 Ce3 Ce2 117.5(2) . 6_565 ?
O42 Ce3 Ce2 82.6(2) . . ?
O42 Ce3 Ce2 82.6(2) 6_565 6_565 ?
O42 Ce3 Ce2 117.5(2) 6_565 . ?
O42 Ce3 O8 80.2(3) 6_565 . ?
O42 Ce3 O8 80.2(3) . . ?
O42 Ce3 O20 139.0(3) 6_565 . ?
O42 Ce3 O20 139.0(3) . . ?
O42 Ce3 O42 72.5(5) . 6_565 ?
O42 Ce3 O46 70.0(3) 6_565 6_565 ?
O42 Ce3 O46 112.6(4) 6_565 . ?
O42 Ce3 O46 112.6(4) . 6_565 ?
O42 Ce3 O46 70.0(3) . . ?
O46 Ce3 Ce1 74.7(2) . . ?
O46 Ce3 Ce1 110.4(2) 6_565 . ?
O46 Ce3 Ce1 110.4(2) . 6_565 ?
O46 Ce3 Ce1 74.7(2) 6_565 6_565 ?
O46 Ce3 Ce2 110.6(3) 6_565 6_565 ?
O46 Ce3 Ce2 164.8(2) 6_565 . ?
O46 Ce3 Ce2 164.8(2) . 6_565 ?
O46 Ce3 Ce2 110.6(3) . . ?
O46 Ce3 O8 141.0(3) . . ?
O46 Ce3 O8 141.0(3) 6_565 . ?
O46 Ce3 O20 72.4(3) . . ?
O46 Ce3 O20 72.4(3) 6_565 . ?
O46 Ce3 O46 75.7(5) . 6_565 ?
O51 Ce5 O96 133.7(7) . . ?
O51 Ce5 O97 80.5(8) . . ?
O51 Ce5 O98 135.0(7) . . ?
O63 Ce5 O51 68.5(4) . . ?
O63 Ce5 O95 74.6(9) . . ?
O63 Ce5 O96 65.3(7) . . ?
O63 Ce5 O97 135.4(8) . . ?
O63 Ce5 O98 77.3(7) . . ?
O63 Ce5 O99 136.7(9) . . ?
O75 Ce5 O51 139.5(4) 1_554 . ?
O75 Ce5 O63 131.3(5) 1_554 . ?
O75 Ce5 O95 74.4(9) 1_554 . ?
O75 Ce5 O96 75.3(8) 1_554 . ?
O75 Ce5 O97 93.1(9) 1_554 . ?
O75 Ce5 O98 85.3(7) 1_554 . ?
O75 Ce5 O99 83.7(9) 1_554 . ?
O90 Ce5 O51 68.2(6) . . ?
O90 Ce5 O63 70.3(6) . . ?
O90 Ce5 O75 145.7(7) . 1_554 ?
O90 Ce5 O95 139.3(10) . . ?
O90 Ce5 O96 98.3(10) . . ?
O90 Ce5 O97 68.7(10) . . ?
O90 Ce5 O98 73.3(9) . . ?
O90 Ce5 O99 94.6(11) . . ?
O95 Ce5 O51 80.4(9) . . ?
O95 Ce5 O96 84.9(13) . . ?
O95 Ce5 O97 131.8(13) . . ?
O95 Ce5 O98 118.2(12) . . ?
O95 Ce5 O99 97.1(14) . . ?
O97 Ce5 O96 137.5(11) . . ?
O97 Ce5 O98 106.5(11) . . ?
O98 Ce5 O96 33.2(10) . . ?
O99 Ce5 O51 68.3(9) . . ?
O99 Ce5 O96 157.6(11) . . ?
O99 Ce5 O97 34.8(11) . . ?
O99 Ce5 O98 138.5(12) . . ?
Ce3 Ce2 Ce1 59.91(3) . . ?
Ce3 Ce2 Ce4 90.00(3) . . ?
Ce2 Ce2 Ce1 90.01(2) 6_565 . ?
Ce2 Ce2 Ce3 60.061(17) 6_565 . ?
Ce2 Ce2 Ce4 60.084(17) 6_565 . ?
Ce4 Ce2 Ce1 59.95(3) . . ?
O6 Ce2 Ce1 79.8(3) . . ?
O6 Ce2 Ce3 80.2(3) . . ?
O6 Ce2 Ce2 31.3(3) . 6_565 ?
O6 Ce2 Ce4 30.7(3) . . ?
O6 Ce2 O8 69.9(4) . . ?
O6 Ce2 O12 86.7(4) . . ?
O6 Ce2 O24 69.3(4) . . ?
O6 Ce2 O38 145.0(4) . . ?
O6 Ce2 O66 91.0(4) . . ?
O6 Ce2 O82 146.8(4) . . ?
O6 Ce2 O88 87.9(4) . . ?
O8 Ce2 Ce1 95.4(3) . . ?
O8 Ce2 Ce3 38.7(3) . . ?
O8 Ce2 Ce2 39.0(2) . 6_565 ?
O8 Ce2 Ce4 95.7(2) . . ?
O8 Ce2 O24 122.0(4) . . ?
O12 Ce2 Ce1 31.3(2) . . ?
O12 Ce2 Ce3 30.7(2) . . ?
O12 Ce2 Ce2 80.2(3) . 6_565 ?
O12 Ce2 Ce4 80.4(3) . . ?
O12 Ce2 O8 69.0(4) . . ?
O12 Ce2 O24 69.2(3) . . ?
O12 Ce2 O38 90.7(3) . . ?
O12 Ce2 O66 147.2(4) . . ?
O12 Ce2 O82 91.5(4) . . ?
O12 Ce2 O88 142.9(4) . . ?
O24 Ce2 Ce1 38.2(2) . . ?
O24 Ce2 Ce3 95.0(2) . . ?
O24 Ce2 Ce2 95.6(3) . 6_565 ?
O24 Ce2 Ce4 39.1(3) . . ?
O38 Ce2 Ce1 113.8(3) . . ?
O38 Ce2 Ce3 80.0(2) . . ?
O38 Ce2 Ce2 114.0(3) . 6_565 ?
O38 Ce2 Ce4 170.0(3) . . ?
O38 Ce2 O8 76.6(4) . . ?
O38 Ce2 O24 141.0(4) . . ?
O38 Ce2 O88 113.6(4) . . ?
O66 Ce2 Ce1 170.5(3) . . ?
O66 Ce2 Ce3 116.8(3) . . ?
O66 Ce2 Ce2 80.9(3) . 6_565 ?
O66 Ce2 Ce4 112.4(2) . . ?
O66 Ce2 O8 79.4(4) . . ?
O66 Ce2 O24 139.5(3) . . ?
O66 Ce2 O38 72.9(3) . . ?
O66 Ce2 O82 107.5(4) . . ?
O66 Ce2 O88 69.6(4) . . ?
O82 Ce2 Ce1 81.6(3) . . ?
O82 Ce2 Ce3 113.3(3) . . ?
O82 Ce2 Ce2 171.4(3) . 6_565 ?
O82 Ce2 Ce4 116.5(3) . . ?
O82 Ce2 O8 139.4(3) . . ?
O82 Ce2 O24 79.1(4) . . ?
O82 Ce2 O38 68.1(4) . . ?
O82 Ce2 O88 73.8(4) . . ?
O88 Ce2 Ce1 111.7(3) . . ?
O88 Ce2 Ce3 166.4(3) . . ?
O88 Ce2 Ce2 111.6(3) . 6_565 ?
O88 Ce2 Ce4 76.4(3) . . ?
O88 Ce2 O8 141.5(4) . . ?
O88 Ce2 O24 74.6(4) . . ?
Ce1 Ce4 Ce1 59.80(4) . 6_565 ?
Ce2 Ce4 Ce1 60.16(2) 6_565 6_565 ?
Ce2 Ce4 Ce1 89.99(3) 6_565 . ?
Ce2 Ce4 Ce1 60.16(2) . . ?
Ce2 Ce4 Ce1 89.98(3) . 6_565 ?
Ce2 Ce4 Ce2 59.83(3) 6_565 . ?
O6 Ce4 Ce1 80.1(3) . . ?
O6 Ce4 Ce1 80.1(3) . 6_565 ?
O6 Ce4 Ce2 30.85(8) . 6_565 ?
O6 Ce4 Ce2 30.85(8) . . ?
O6 Ce4 O22 86.8(5) . . ?
O6 Ce4 O24 69.4(3) . 6_565 ?
O6 Ce4 O24 69.4(3) . . ?
O6 Ce4 O31 145.4(4) . 6_565 ?
O6 Ce4 O31 145.4(4) . . ?
O6 Ce4 O71 90.3(4) . . ?
O6 Ce4 O71 90.3(4) . 6_565 ?
O22 Ce4 Ce1 30.91(9) . . ?
O22 Ce4 Ce1 30.91(9) . 6_565 ?
O22 Ce4 Ce2 80.4(3) . 6_565 ?
O22 Ce4 Ce2 80.4(3) . . ?
O22 Ce4 O24 69.0(3) . . ?
O22 Ce4 O24 69.0(3) . 6_565 ?
O22 Ce4 O31 90.9(4) . 6_565 ?
O22 Ce4 O31 90.9(4) . . ?
O22 Ce4 O71 146.1(4) . 6_565 ?
O22 Ce4 O71 146.1(4) . . ?
O24 Ce4 Ce1 94.9(2) 6_565 . ?
O24 Ce4 Ce1 38.4(2) 6_565 6_565 ?
O24 Ce4 Ce1 38.4(2) . . ?
O24 Ce4 Ce1 94.9(2) . 6_565 ?
O24 Ce4 Ce2 39.0(2) . . ?
O24 Ce4 Ce2 95.3(2) . 6_565 ?
O24 Ce4 Ce2 39.0(2) 6_565 6_565 ?
O24 Ce4 Ce2 95.3(2) 6_565 . ?
O24 Ce4 O24 121.5(5) 6_565 . ?
O31 Ce4 Ce1 80.4(3) . . ?
O31 Ce4 Ce1 113.4(3) . 6_565 ?
O31 Ce4 Ce1 80.4(3) 6_565 6_565 ?
O31 Ce4 Ce1 113.4(3) 6_565 . ?
O31 Ce4 Ce2 114.9(4) . . ?
O31 Ce4 Ce2 114.9(4) 6_565 6_565 ?
O31 Ce4 Ce2 170.3(3) 6_565 . ?
O31 Ce4 Ce2 170.3(3) . 6_565 ?
O31 Ce4 O24 140.6(4) . 6_565 ?
O31 Ce4 O24 77.6(4) . . ?
O31 Ce4 O24 140.6(4) 6_565 . ?
O31 Ce4 O24 77.6(4) 6_565 6_565 ?
O31 Ce4 O31 69.0(7) . 6_565 ?
O31 Ce4 O71 109.7(5) . 6_565 ?
O31 Ce4 O71 72.9(4) . . ?
O31 Ce4 O71 72.9(4) 6_565 6_565 ?
O31 Ce4 O71 109.7(5) 6_565 . ?
O71 Ce4 Ce1 115.4(4) 6_565 6_565 ?
O71 Ce4 Ce1 169.8(3) . 6_565 ?
O71 Ce4 Ce1 169.8(3) 6_565 . ?
O71 Ce4 Ce1 115.4(4) . . ?
O71 Ce4 Ce2 112.4(3) . 6_565 ?
O71 Ce4 Ce2 112.4(3) 6_565 . ?
O71 Ce4 Ce2 80.0(3) . . ?
O71 Ce4 Ce2 80.0(3) 6_565 6_565 ?
O71 Ce4 O24 140.4(4) 6_565 . ?
O71 Ce4 O24 78.4(5) . . ?
O71 Ce4 O24 78.4(5) 6_565 6_565 ?
O71 Ce4 O24 140.4(4) . 6_565 ?
O71 Ce4 O71 67.7(8) . 6_565 ?
O30 As1 O26 97.2(4) . . ?
O32 As1 O26 98.7(5) . . ?
O32 As1 O30 98.9(5) . . ?
O52 As2 O84 98.2(5) . . ?
O52 As2 O84 98.2(5) . 6_565 ?
O84 As2 O84 97.1(9) . 6_565 ?
O18 As3 O48 97.1(4) . 6_565 ?
O18 As3 O48 97.1(4) . . ?
O48 As3 O48 97.8(7) . 6_565 ?
O14 Na1 O57 94.1(5) . . ?
O14 Na1 O57 94.1(5) . 6_565 ?
O14 Na1 O86 89.8(5) . 6_565 ?
O14 Na1 O86 89.8(5) . . ?
O23 Na1 O14 173.1(7) . . ?
O23 Na1 O57 90.6(5) . . ?
O23 Na1 O57 90.6(5) . 6_565 ?
O23 Na1 O86 85.0(5) . 6_565 ?
O23 Na1 O86 85.0(5) . . ?
O57 Na1 O57 94.7(7) . 6_565 ?
O86 Na1 O57 172.5(5) 6_565 6_565 ?
O86 Na1 O57 172.5(5) . . ?
O86 Na1 O57 91.3(4) 6_565 . ?
O86 Na1 O57 91.3(4) . 6_565 ?
O86 Na1 O86 82.3(6) 6_565 . ?
O2 Na2 O69 70.5(5) . . ?
W2 O2 Na2 170.9(9) . . ?
W13 O3 W10 147.8(8) . . ?
Ce2 O6 Ce2 117.5(6) . 6_565 ?
Ce4 O6 Ce2 118.5(3) . . ?
Ce4 O6 Ce2 118.5(3) . 6_565 ?
W13 O7 W12 144.7(6) . . ?
Ce3 O8 Ce2 102.5(4) . . ?
Ce3 O8 Ce2 102.5(4) . 6_565 ?
Ce2 O8 Ce2 101.9(5) . 6_565 ?
W8 O11 W9 142.3(6) . . ?
Ce1 O12 Ce2 117.1(4) . . ?
Ce3 O12 Ce1 118.9(4) . . ?
Ce3 O12 Ce2 117.8(4) . . ?
W5 O34 W7 147.9(6) . . ?
W6 O16 W5 112.7(4) . . ?
W12 O17 W11 120.4(5) . . ?
W15 O18 W15 92.8(5) . 6_565 ?
W15 O18 W16 94.3(4) 6_565 . ?
W15 O18 W16 94.3(4) . . ?
As3 O18 W15 115.3(4) . 6_565 ?
As3 O18 W15 115.3(4) . . ?
As3 O18 W16 135.6(7) . . ?
Ce1 O20 Ce1 101.7(5) 6_565 . ?
Ce3 O20 Ce1 102.7(4) . 6_565 ?
Ce3 O20 Ce1 102.7(4) . . ?
Ce1 O22 Ce1 117.5(6) 6_565 . ?
Ce4 O22 Ce1 118.3(3) . 6_565 ?
Ce4 O22 Ce1 118.3(3) . . ?
W14 O23 Na1 172.9(9) . . ?
Ce1 O24 Ce2 103.2(4) . . ?
Ce1 O24 Ce4 102.7(4) . . ?
Ce2 O24 Ce4 102.0(4) . . ?
W4 O26 W5 92.2(4) . . ?
W6 O26 W5 100.3(3) . . ?
W6 O26 W4 95.9(4) . . ?
As1 O26 W5 114.5(5) . . ?
As1 O26 W4 114.3(4) . . ?
As1 O26 W6 131.7(5) . . ?
W15 O28 W15 118.2(7) 6_565 . ?
W2 O29 Ce1 166.7(6) . . ?
W7 O30 W1 93.1(4) . . ?
W7 O30 W8 93.3(3) . . ?
W8 O30 W1 93.4(4) . . ?
As1 O30 W7 128.6(5) . . ?
As1 O30 W1 111.5(5) . . ?
As1 O30 W8 127.3(5) . . ?
W11 O31 Ce4 160.3(9) . . ?
W3 O32 W9 94.5(4) . . ?
W3 O32 W2 92.4(3) . . ?
W2 O32 W9 91.9(4) . . ?
As1 O32 W9 135.8(5) . . ?
As1 O32 W3 116.5(5) . . ?
As1 O32 W2 115.8(6) . . ?
W10 O33 Ce1 166.1(6) . . ?
W5 O15 W4 118.8(5) . . ?
W16 O35 W22 151.7(10) . . ?
W16 O35 W17 131.0(8) . . ?
W22 O35 W17 61.5(4) . . ?
W6 O36 W4 119.7(5) . . ?
W4 O38 Ce2 159.6(6) . . ?
W7 O40 W8 119.0(5) . . ?
W5 O42 Ce3 167.2(6) . . ?
W7 O44 W6 147.6(6) . . ?
W22 O45 W22 140.3(12) . 6_565 ?
W22 O45 W21 146.4(9) 6_565 . ?
W22 O45 W21 56.9(2) . . ?
W22 O45 W21 56.9(2) 6_565 6_565 ?
W22 O45 W21 146.4(9) . 6_565 ?
W21 O45 W21 94.3(8) 6_565 . ?
W1 O46 Ce3 151.7(5) . . ?
As3 O48 W18 116.5(5) . 6_565 ?
As3 O48 W19 110.8(5) . 6_565 ?
As3 O48 W22 132.4(6) . 6_565 ?
As3 O48 W20 111.3(5) . 6_565 ?
As3 O48 W17 127.5(5) . 6_565 ?
As3 O48 W21 131.7(7) . 6_565 ?
W18 O48 W19 39.5(2) 6_565 6_565 ?
W18 O48 W22 99.2(5) 6_565 6_565 ?
W18 O48 W20 93.2(4) 6_565 6_565 ?
W18 O48 W17 53.0(3) 6_565 6_565 ?
W18 O48 W21 108.9(5) 6_565 6_565 ?
W22 O48 W19 116.7(5) 6_565 6_565 ?
W22 O48 W20 96.1(4) 6_565 6_565 ?
W22 O48 W17 53.7(3) 6_565 6_565 ?
W20 O48 W19 57.6(3) 6_565 6_565 ?
W17 O48 W19 88.7(4) 6_565 6_565 ?
W17 O48 W20 120.0(5) 6_565 6_565 ?
W21 O48 W19 93.6(4) 6_565 6_565 ?
W21 O48 W22 48.7(2) 6_565 6_565 ?
W21 O48 W20 48.9(2) 6_565 6_565 ?
W21 O48 W17 92.5(4) 6_565 6_565 ?
W16 O49 W15 118.4(6) . . ?
W14 O50 Ce1 149.6(6) . 6_565 ?
W4 O51 Ce5 163.6(7) . . ?
W13 O52 W14 93.4(4) . . ?
W13 O52 W14 93.4(4) 6_565 . ?
W13 O52 W13 93.0(5) . 6_565 ?
As2 O52 W14 112.0(6) . . ?
As2 O52 W13 127.9(3) . 6_565 ?
As2 O52 W13 127.8(3) . . ?
W20 O53 W20 133.7(10) . 6_565 ?
W20 O53 W21 147.7(9) . 6_565 ?
W20 O53 W21 59.51(19) . . ?
W20 O53 W21 147.7(9) 6_565 . ?
W20 O53 W21 59.51(19) 6_565 6_565 ?
W21 O53 W21 94.8(7) . 6_565 ?
W7 O54 W1 121.0(5) . . ?
W12 O55 W12 159.4(10) . 6_565 ?
W8 O56 W1 122.6(5) . . ?
W13 O58 W13 118.5(7) . 6_565 ?
W11 O59 W11 142.5(8) . 6_565 ?
W1 O60 Ce1 146.8(6) . . ?
W9 O62 W2 117.6(5) . . ?
W15 O63 Ce5 160.1(7) . . ?
W15 O64 W18 138.4(6) . . ?
W17 O64 W15 141.2(7) . . ?
W17 O64 W18 62.3(3) . . ?
W12 O65 W10 118.0(7) . . ?
W15 O66 Ce2 164.3(7) . . ?
W13 O68 W14 120.1(6) . . ?
W10 O69 Na2 175.0(7) . . ?
W9 O70 W3 117.2(6) . . ?
W19 O71 Ce4 134.1(6) . . ?
W20 O71 Ce4 155.2(9) . . ?
W20 O71 W19 69.5(4) . . ?
O83 O71 Ce4 155.2(9) . . ?
W8 O72 W2 147.1(7) . . ?
W10 O73 W11 120.1(9) . . ?
W3 O74 W4 144.4(7) . . ?
W12 O75 Ce5 172.5(10) . 1_556 ?
W6 O78 W9 154.7(7) . . ?
W3 O80 W2 119.8(5) . . ?
W3 O82 Ce2 163.0(6) . . ?
W12 O84 W10 95.3(5) 6_565 6_565 ?
W12 O84 W11 95.5(4) 6_565 6_565 ?
W11 O84 W10 92.0(5) 6_565 6_565 ?
As2 O84 W12 134.8(7) . 6_565 ?
As2 O84 W10 114.6(6) . 6_565 ?
As2 O84 W11 115.3(6) . 6_565 ?
W1 O86 Na1 174.2(7) . . ?
W18 O88 Ce2 155.4(6) . . ?
W19 O88 Ce2 152.6(7) . . ?
W19 O88 W18 51.5(3) . . ?
O43 O88 Ce2 152.6(7) . . ?
O98 O96 Ce5 73.3(17) . . ?
O99 O97 Ce5 72(2) . . ?
O96 O98 Ce5 73.5(16) . . ?
O97 O99 Ce5 73.1(19) . . ?
O19 W18 O48 164.1(6) . 6_565 ?
O19 W18 O64 102.3(8) . . ?
O19 W18 O88 105.0(7) . . ?
O19 W18 W17 103.9(7) . . ?
O64 W18 O48 84.1(5) . 6_565 ?
O64 W18 W17 56.2(3) . . ?
O88 W18 O48 88.8(5) . 6_565 ?
O88 W18 O64 94.8(5) . . ?
O88 W18 W17 142.8(4) . . ?
W19 W18 O19 101.6(7) . . ?
W19 W18 O48 78.3(3) . 6_565 ?
W19 W18 O64 148.6(3) . . ?
W19 W18 O88 59.4(4) . . ?
W19 W18 W17 135.00(10) . . ?
W17 W18 O48 67.3(3) . 6_565 ?
O5 W19 O48 168.0(11) . 6_565 ?
O5 W19 O71 106.1(12) . . ?
O5 W19 O88 106.4(12) . . ?
O5 W19 W20 112.8(12) . . ?
O71 W19 O48 76.6(5) . 6_565 ?
O71 W19 W20 47.3(3) . . ?
O88 W19 O48 85.1(5) . 6_565 ?
O88 W19 O71 91.1(5) . . ?
O88 W19 W20 128.5(5) . . ?
W18 W19 O5 118.1(12) . . ?
W18 W19 O48 62.2(3) . 6_565 ?
W18 W19 O71 135.0(4) . . ?
W18 W19 O88 69.2(4) . . ?
W18 W19 W20 115.76(10) . . ?
W20 W19 O48 60.0(3) . 6_565 ?
O35 W22 O48 85.1(4) . 6_565 ?
O35 W22 W17 63.0(6) . . ?
O45 W22 O35 95.0(9) . . ?
O45 W22 O48 85.3(6) . 6_565 ?
O45 W22 W17 143.7(5) . . ?
O45 W22 W21 66.3(6) . . ?
O77 W22 O35 99.9(10) . . ?
O77 W22 O45 101.8(10) . . ?
O77 W22 O48 170.9(10) . 6_565 ?
O77 W22 W17 109.9(9) . . ?
O77 W22 W21 111.8(9) . . ?
W17 W22 O48 65.4(3) . 6_565 ?
W21 W22 O35 145.6(4) . . ?
W21 W22 O48 65.5(3) . 6_565 ?
W21 W22 W17 115.03(9) . . ?
O39 W20 O48 165.6(9) . 6_565 ?
O39 W20 O53 98.8(11) . . ?
O39 W20 O71 106.5(9) . . ?
O39 W20 W19 115.7(9) . . ?
O39 W20 W21 107.2(8) . . ?
O53 W20 O48 85.8(6) . 6_565 ?
O53 W20 W19 144.9(5) . . ?
O53 W20 W21 65.4(5) . . ?
O71 W20 O48 85.6(5) . 6_565 ?
O71 W20 O53 102.5(7) . . ?
O71 W20 W19 63.2(5) . . ?
O71 W20 W21 145.5(4) . . ?
W19 W20 O48 62.3(3) . 6_565 ?
W21 W20 O48 62.2(2) . 6_565 ?
W21 W20 W19 107.10(9) . . ?
O35 W17 O48 79.4(5) . 6_565 ?
O64 W17 O35 97.5(5) . . ?
O64 W17 O48 82.6(4) . 6_565 ?
O64 W17 W18 61.5(4) . . ?
O64 W17 W22 136.4(4) . . ?
O79 W17 O35 110.3(11) . . ?
O79 W17 O48 166.1(10) . 6_565 ?
O79 W17 O64 105.2(10) . . ?
O79 W17 W18 113.6(10) . . ?
O79 W17 W22 115.7(9) . . ?
W18 W17 O35 135.0(4) . . ?
W18 W17 O48 59.7(3) . 6_565 ?
W18 W17 W22 111.12(9) . . ?
W22 W17 O35 55.5(4) . . ?
W22 W17 O48 60.9(3) . 6_565 ?
O45 W21 O48 81.5(6) . 6_565 ?
O45 W21 W21 42.8(4) . 6_565 ?
O48 W21 W21 87.2(3) 6_565 6_565 ?
O53 W21 O45 84.7(5) . . ?
O53 W21 O48 84.8(6) . 6_565 ?
O53 W21 W21 42.6(4) . 6_565 ?
O81 W21 O45 102.0(11) . . ?
O81 W21 O48 168.7(11) . 6_565 ?
O81 W21 O53 106.2(12) . . ?
O81 W21 W22 106.9(11) . . ?
O81 W21 W20 114.8(11) . . ?
O81 W21 W21 102.8(10) . 6_565 ?
W22 W21 O45 56.8(5) . . ?
W22 W21 O48 65.8(3) . 6_565 ?
W22 W21 O53 133.2(4) . . ?
W22 W21 W20 131.75(10) . . ?
W22 W21 W21 97.91(7) . 6_565 ?
W20 W21 O45 130.7(4) . . ?
W20 W21 O48 69.0(3) . 6_565 ?
W20 W21 O53 55.1(4) . . ?
W20 W21 W21 95.64(7) . 6_565 ?
O43 O41 O19 101.6(7) . . ?
O5 O43 O88 106.4(12) . . ?
O41 O43 O5 118.1(12) . . ?
O41 O43 O88 69.2(4) . . ?
O39 O83 O71 106.5(9) . . ?

loop_
_geom_bond_atom_site_label_1
_geom_bond_atom_site_label_2
_geom_bond_distance
_geom_bond_site_symmetry_2
_geom_bond_publ_flag
W5 O34 1.915(10) . ?
W5 O16 2.149(10) . ?
W5 O25 1.730(12) . ?
W5 O26 2.310(10) . ?
W5 O15 1.896(9) . ?
W5 O42 1.790(10) . ?
W9 O11 1.937(12) . ?
W9 O32 2.332(12) . ?
W9 O62 1.846(11) . ?
W9 O67 1.751(15) . ?
W9 O70 1.911(11) . ?
W9 O78 2.022(12) . ?
W15 O18 2.281(9) . ?
W15 O28 1.925(7) . ?
W15 O49 2.061(11) . ?
W15 O63 1.735(12) . ?
W15 O64 1.937(11) . ?
W15 O66 1.793(10) . ?
W4 O26 2.295(9) . ?
W4 O15 1.959(10) . ?
W4 O36 2.064(10) . ?
W4 O38 1.796(10) . ?
W4 O51 1.735(12) . ?
W4 O74 1.919(12) . ?
W12 O7 1.941(9) . ?
W12 O17 1.865(12) . ?
W12 O55 1.904(3) . ?
W12 O65 1.911(18) . ?
W12 O75 1.743(12) . ?
W12 O84 2.270(11) 6_565 ?
W7 O34 1.919(11) . ?
W7 O30 2.293(9) . ?
W7 O40 1.891(11) . ?
W7 O44 1.907(11) . ?
W7 O54 1.894(12) . ?
W7 O76 1.728(10) . ?
W6 O13 1.740(12) . ?
W6 O16 2.085(10) . ?
W6 O26 2.282(10) . ?
W6 O36 1.864(10) . ?
W6 O44 1.938(11) . ?
W6 O78 1.835(12) . ?
W14 O23 1.740(13) . ?
W14 O50 1.873(11) 6_565 ?
W14 O50 1.873(11) . ?
W14 O52 2.340(13) . ?
W14 O68 1.959(12) 6_565 ?
W14 O68 1.959(12) . ?
W1 O30 2.356(11) . ?
W1 O46 1.839(11) . ?
W1 O54 1.986(10) . ?
W1 O56 1.956(11) . ?
W1 O60 1.889(9) . ?
W1 O86 1.699(13) . ?
W10 O3 1.914(12) . ?
W10 O33 1.773(11) . ?
W10 O65 2.051(11) . ?
W10 O69 1.684(16) . ?
W10 O73 1.907(13) . ?
W10 O84 2.325(16) 6_565 ?
W3 O1 1.724(11) . ?
W3 O32 2.282(10) . ?
W3 O70 2.056(12) . ?
W3 O74 1.907(11) . ?
W3 O80 1.915(11) . ?
W3 O82 1.779(13) . ?
W11 O17 2.046(11) . ?
W11 O31 1.788(10) . ?
W11 O37 1.729(14) . ?
W11 O59 1.911(5) . ?
W11 O73 1.95(2) . ?
W11 O84 2.315(11) 6_565 ?
W16 O18 2.312(12) . ?
W16 O35 1.939(13) . ?
W16 O35 1.939(13) 6_565 ?
W16 O47 1.727(15) . ?
W16 O49 1.856(12) 6_565 ?
W16 O49 1.856(12) . ?
W13 O3 1.905(12) . ?
W13 O7 1.901(11) . ?
W13 O27 1.696(13) . ?
W13 O52 2.305(10) . ?
W13 O58 1.945(7) . ?
W13 O68 1.942(10) . ?
W2 O2 1.706(12) . ?
W2 O29 1.781(12) . ?
W2 O32 2.331(10) . ?
W2 O62 2.069(12) . ?
W2 O72 1.936(11) . ?
W2 O80 1.933(12) . ?
W8 O4 1.711(13) . ?
W8 O11 1.920(13) . ?
W8 O30 2.310(10) . ?
W8 O40 1.993(9) . ?
W8 O56 1.917(12) . ?
W8 O72 1.896(10) . ?
Ce1 Ce1 3.807(2) 6_565 ?
Ce1 Ce3 3.8142(13) . ?
Ce1 Ce2 3.8261(13) . ?
Ce1 Ce4 3.8179(15) . ?
Ce1 O12 2.230(9) . ?
Ce1 O20 2.455(8) . ?
Ce1 O22 2.227(7) . ?
Ce1 O24 2.429(10) . ?
Ce1 O29 2.372(13) . ?
Ce1 O33 2.380(11) . ?
Ce1 O50 2.383(10) 6_565 ?
Ce1 O60 2.412(10) . ?
Ce3 Ce2 3.8126(14) 6_565 ?
Ce3 Ce2 3.8126(14) . ?
Ce3 O8 2.439(14) . ?
Ce3 O12 2.198(9) . ?
Ce3 O12 2.198(9) 6_565 ?
Ce3 O20 2.429(13) . ?
Ce3 O42 2.372(10) 6_565 ?
Ce3 O42 2.372(10) . ?
Ce3 O46 2.381(10) 6_565 ?
Ce3 O46 2.381(10) . ?
Ce5 O51 2.535(12) . ?
Ce5 O63 2.507(11) . ?
Ce5 O75 2.492(13) 1_554 ?
Ce5 O90 2.442(19) . ?
Ce5 O95 2.51(3) . ?
Ce5 O96 2.57(3) . ?
Ce5 O97 2.54(4) . ?
Ce5 O98 2.57(3) . ?
Ce5 O99 2.53(4) . ?
Ce2 Ce2 3.806(2) 6_565 ?
Ce2 Ce4 3.8154(13) . ?
Ce2 O6 2.226(7) . ?
Ce2 O8 2.450(8) . ?
Ce2 O12 2.255(9) . ?
Ce2 O24 2.453(10) . ?
Ce2 O38 2.373(10) . ?
Ce2 O66 2.336(10) . ?
Ce2 O82 2.338(13) . ?
Ce2 O88 2.377(11) . ?
Ce4 O6 2.214(13) . ?
Ce4 O22 2.222(13) . ?
Ce4 O24 2.458(11) 6_565 ?
Ce4 O24 2.458(11) . ?
Ce4 O31 2.333(12) . ?
Ce4 O31 2.333(12) 6_565 ?
Ce4 O71 2.415(12) 6_565 ?
Ce4 O71 2.415(12) . ?
As1 O26 1.836(10) . ?
As1 O30 1.806(9) . ?
As1 O32 1.794(11) . ?
As2 O52 1.801(14) . ?
As2 O84 1.812(12) . ?
As2 O84 1.812(12) 6_565 ?
As3 O18 1.830(12) . ?
As3 O48 1.830(11) 6_565 ?
As3 O48 1.830(11) . ?
Na1 O14 2.354(18) . ?
Na1 O23 2.332(15) . ?
Na1 O57 2.379(15) . ?
Na1 O57 2.379(15) 6_565 ?
Na1 O86 2.377(14) 6_565 ?
Na1 O86 2.377(14) . ?
Na2 O2 2.354(14) . ?
Na2 O69 2.77(2) . ?
O5 W19 1.71(3) . ?
O5 O43 1.71(3) . ?
O19 W18 1.75(3) . ?
O19 O41 1.75(3) . ?
O35 W22 1.950(13) . ?
O35 W17 2.110(18) . ?
O39 W20 1.691(19) . ?
O39 O83 1.691(19) . ?
O45 W22 1.857(7) . ?
O45 W22 1.857(7) 6_565 ?
O45 W21 2.033(14) 6_565 ?
O45 W21 2.034(14) . ?
O48 W18 2.197(13) 6_565 ?
O48 W19 2.431(12) 6_565 ?
O48 W22 2.257(10) 6_565 ?
O48 W20 2.379(10) 6_565 ?
O48 W17 2.348(12) 6_565 ?
O48 W21 2.254(10) 6_565 ?
O53 W20 1.827(7) . ?
O53 W20 1.827(7) 6_565 ?
O53 W21 2.027(12) . ?
O53 W21 2.027(12) 6_565 ?
O64 W18 2.017(11) . ?
O64 W17 1.907(10) . ?
O71 W19 2.211(15) . ?
O71 W20 1.820(11) . ?
O71 O83 1.820(11) . ?
O77 W22 1.73(2) . ?
O77 O21 1.73(2) . ?
O79 W17 1.79(3) . ?
O79 O85 1.79(3) . ?
O81 W21 1.69(3) . ?
O81 O87 1.69(3) . ?
O88 W18 1.889(12) . ?
O88 W19 1.739(11) . ?
O88 O43 1.739(11) . ?
O96 O98 1.47(4) . ?
O97 O99 1.51(5) . ?
W18 W19 1.581(2) . ?
W18 W17 2.0325(19) . ?
W19 W20 2.319(2) . ?
W22 W17 2.080(2) . ?
W22 W21 1.860(2) . ?
W20 W21 1.9201(19) . ?
W21 W21 2.982(4) 6_565 ?
O41 O43 1.581(2) . ?

loop_
_geom_torsion_atom_site_label_1
_geom_torsion_atom_site_label_2
_geom_torsion_atom_site_label_3
_geom_torsion_atom_site_label_4
_geom_torsion
_geom_torsion_site_symmetry_1
_geom_torsion_site_symmetry_2
_geom_torsion_site_symmetry_3
_geom_torsion_site_symmetry_4
_geom_torsion_publ_flag
Ce2 O88 W18 O19 -94.1(18) . . . . ?
Ce2 O88 W18 O48 94.0(17) . . . 6_565 ?
Ce2 O88 W18 O64 10.0(17) . . . . ?
Ce2 O88 W18 W19 171.0(19) . . . . ?
Ce2 O88 W18 W17 46(2) . . . . ?
Ce2 O88 W19 O5 74(2) . . . . ?
Ce2 O88 W19 O48 -109.9(16) . . . 6_565 ?
Ce2 O88 W19 O71 -33.4(16) . . . . ?
Ce2 O88 W19 W18 -171.9(17) . . . . ?
Ce2 O88 W19 W20 -65.0(17) . . . . ?
Ce2 O88 O43 O5 74(2) . . . . ?
Ce2 O88 O43 O41 -171.9(17) . . . . ?
Ce4 O71 W20 O39 85.4(19) . . . . ?
Ce4 O71 W20 O48 -102.6(16) . . . 6_565 ?
Ce4 O71 W20 O53 -17.9(18) . . . . ?
Ce4 O71 W20 W19 -163.8(18) . . . . ?
Ce4 O71 W20 W21 -82.5(17) . . . . ?
Ce4 O71 O83 O39 85.4(19) . . . . ?
O1 W3 O82 Ce2 88(2) . . . . ?
O2 W2 O29 Ce1 -81(2) . . . . ?
O3 W10 O33 Ce1 -19(3) . . . . ?
O4 W8 O72 W2 127.6(13) . . . . ?
O7 W12 O17 W11 -8(2) . . . . ?
O11 W9 O62 W2 -80.1(6) . . . . ?
O11 W8 O72 W2 26.4(13) . . . . ?
O13 W6 O36 W4 172.3(7) . . . . ?
O13 W6 O78 W9 -149.5(15) . . . . ?
O34 W5 O15 W4 -41.6(11) . . . . ?
O34 W5 O42 Ce3 -11(3) . . . . ?
O34 W7 O40 W8 7.6(17) . . . . ?
O34 W7 O54 W1 -83.6(7) . . . . ?
O16 W5 O15 W4 -87.1(6) . . . . ?
O16 W5 O42 Ce3 -90(3) . . . . ?
O16 W6 O36 W4 78.3(6) . . . . ?
O16 W6 O78 W9 14(3) . . . . ?
O17 W11 O31 Ce4 82(3) . . . . ?
O18 W15 O63 Ce5 -49(3) . . . . ?
O18 W15 O66 Ce2 -101(2) . . . . ?
O18 W16 O49 W15 1.1(6) . . . . ?
O18 As3 O48 W18 80.6(6) . . . 6_565 ?
O18 As3 O48 W19 123.5(5) . . . 6_565 ?
O18 As3 O48 W22 -53.6(8) . . . 6_565 ?
O18 As3 O48 W20 -174.3(5) . . . 6_565 ?
O18 As3 O48 W17 18.4(7) . . . 6_565 ?
O18 As3 O48 W21 -121.0(7) . . . 6_565 ?
O19 W18 W19 O5 -2.6(13) . . . . ?
O19 W18 W19 O48 163.7(6) . . . 6_565 ?
O19 W18 W19 O71 -170.1(7) . . . . ?
O19 W18 W19 O88 -100.6(8) . . . . ?
O19 W18 W19 W20 135.5(6) . . . . ?
O19 O41 O43 O5 -2.6(13) . . . . ?
O19 O41 O43 O88 -100.6(8) . . . . ?
O23 W14 O50 Ce1 -87.3(11) . . . 6_565 ?
O25 W5 O15 W4 -178.2(6) . . . . ?
O25 W5 O42 Ce3 90(2) . . . . ?
O26 W5 O15 W4 -12.4(5) . . . . ?
O26 W5 O42 Ce3 -92(2) . . . . ?
O26 W4 O38 Ce2 94.3(16) . . . . ?
O26 W4 O51 Ce5 73(3) . . . . ?
O26 W6 O36 W4 2.9(5) . . . . ?
O26 W6 O78 W9 34.0(15) . . . . ?
O26 As1 O30 W7 -16.6(8) . . . . ?
O26 As1 O30 W1 -129.6(5) . . . . ?
O26 As1 O30 W8 117.9(7) . . . . ?
O26 As1 O32 W9 -52.6(8) . . . . ?
O26 As1 O32 W3 77.1(6) . . . . ?
O26 As1 O32 W2 -175.9(5) . . . . ?
O28 W15 O63 Ce5 1.9(19) . . . . ?
O28 W15 O66 Ce2 -174(2) . . . . ?
O30 W7 O40 W8 1.5(6) . . . . ?
O30 W7 O54 W1 1.4(6) . . . . ?
O30 W1 O46 Ce3 -103.0(12) . . . . ?
O30 W1 O60 Ce1 98.5(10) . . . . ?
O30 W8 O72 W2 -58.8(12) . . . . ?
O30 As1 O26 W5 78.1(5) . . . . ?
O30 As1 O26 W4 -177.3(5) . . . . ?
O30 As1 O26 W6 -53.8(7) . . . . ?
O30 As1 O32 W9 46.1(8) . . . . ?
O30 As1 O32 W3 175.8(5) . . . . ?
O30 As1 O32 W2 -77.2(5) . . . . ?
O32 W9 O62 W2 3.0(5) . . . . ?
O32 W3 O82 Ce2 -98(2) . . . . ?
O32 W2 O29 Ce1 105(2) . . . . ?
O32 As1 O26 W5 178.2(5) . . . . ?
O32 As1 O26 W4 -77.2(6) . . . . ?
O32 As1 O26 W6 46.4(7) . . . . ?
O32 As1 O30 W7 -116.6(7) . . . . ?
O32 As1 O30 W1 130.4(5) . . . . ?
O32 As1 O30 W8 17.9(7) . . . . ?
O15 W5 O42 Ce3 -166(2) . . . . ?
O15 W4 O38 Ce2 167.3(16) . . . . ?
O15 W4 O51 Ce5 18(2) . . . . ?
O35 W16 O49 W15 19(2) 6_565 . . . ?
O35 W16 O49 W15 84.3(8) . . . . ?
O35 W22 W21 O45 -61.8(11) . . . . ?
O35 W22 W21 O48 34.0(11) . . . 6_565 ?
O35 W22 W21 O53 -22.0(12) . . . . ?
O35 W22 W21 O81 -155.2(14) . . . . ?
O35 W22 W21 W20 55.7(10) . . . . ?
O35 W22 W21 W21 -49.2(10) . . . 6_565 ?
O36 W4 O38 Ce2 86(2) . . . . ?
O36 W4 O51 Ce5 102(2) . . . . ?
O36 W6 O78 W9 108.0(15) . . . . ?
O37 W11 O31 Ce4 -89(2) . . . . ?
O38 W4 O51 Ce5 -78(2) . . . . ?
O40 W7 O54 W1 75.9(7) . . . . ?
O40 W8 O72 W2 -50(2) . . . . ?
O42 W5 O15 W4 74.4(7) . . . . ?
O44 W7 O40 W8 87.0(6) . . . . ?
O44 W7 O54 W1 -8.8(18) . . . . ?
O44 W6 O36 W4 25.6(14) . . . . ?
O44 W6 O78 W9 -47.7(15) . . . . ?
O45 W22 W21 O48 95.8(6) . . . 6_565 ?
O45 W22 W21 O53 39.8(8) . . . . ?
O45 W22 W21 O81 -93.4(12) . . . . ?
O45 W22 W21 W20 117.5(5) . . . . ?
O45 W22 W21 W21 12.6(5) . . . 6_565 ?
O46 W1 O60 Ce1 12.7(11) . . . . ?
O47 W16 O49 W15 -175.4(7) . . . . ?
O48 As3 O18 W15 -77.4(6) . . . 6_565 ?
O48 As3 O18 W15 77.4(6) 6_565 . . . ?
O48 As3 O18 W15 176.2(5) . . . . ?
O48 As3 O18 W15 -176.2(5) 6_565 . . 6_565 ?
O48 As3 O18 W16 49.4(4) . . . . ?
O48 As3 O18 W16 -49.4(4) 6_565 . . . ?
O48 As3 O48 W18 178.79(11) 6_565 . . 6_565 ?
O48 As3 O48 W19 -138.3(3) 6_565 . . 6_565 ?
O48 As3 O48 W22 44.6(10) 6_565 . . 6_565 ?
O48 As3 O48 W20 -76.1(6) 6_565 . . 6_565 ?
O48 As3 O48 W17 116.5(6) 6_565 . . 6_565 ?
O48 As3 O48 W21 -22.9(10) 6_565 . . 6_565 ?
O48 W18 W19 O5 -166.4(12) 6_565 . . . ?
O48 W18 W19 O71 26.2(5) 6_565 . . . ?
O48 W18 W19 O88 95.6(5) 6_565 . . . ?
O48 W18 W19 W20 -28.2(3) 6_565 . . . ?
O48 W22 W21 O45 -95.8(6) 6_565 . . . ?
O48 W22 W21 O53 -56.0(7) 6_565 . . . ?
O48 W22 W21 O81 170.8(11) 6_565 . . . ?
O48 W22 W21 W20 21.6(4) 6_565 . . . ?
O48 W22 W21 W21 -83.2(4) 6_565 . . 6_565 ?
O49 W15 O63 Ce5 -80.8(19) . . . . ?
O49 W15 O66 Ce2 -94(3) . . . . ?
O49 W16 O49 W15 -73.2(9) 6_565 . . . ?
O50 W14 O50 Ce1 16.5(13) 6_565 . . 6_565 ?
O51 W4 O38 Ce2 -93.7(17) . . . . ?
O52 W14 O50 Ce1 101.8(10) . . . 6_565 ?
O52 As2 O84 W12 49.2(10) . . . 6_565 ?
O52 As2 O84 W10 -77.5(6) . . . 6_565 ?
O52 As2 O84 W11 177.4(6) . . . 6_565 ?
O54 W7 O40 W8 -72.5(6) . . . . ?
O54 W1 O46 Ce3 -174.3(12) . . . . ?
O54 W1 O60 Ce1 102.7(15) . . . . ?
O55 W12 O17 W11 -91.7(10) . . . . ?
O56 W1 O46 Ce3 -97.5(15) . . . . ?
O56 W1 O60 Ce1 169.7(11) . . . . ?
O56 W8 O72 W2 -131.5(13) . . . . ?
O59 W11 O31 Ce4 11.3(19) . . . . ?
O60 W1 O46 Ce3 -16.7(12) . . . . ?
O62 W2 O29 Ce1 99(3) . . . . ?
O63 W15 O66 Ce2 86(2) . . . . ?
O64 W15 O63 Ce5 -164.9(18) . . . . ?
O64 W15 O66 Ce2 -17(2) . . . . ?
O64 W18 W19 O5 136.4(14) . . . . ?
O64 W18 W19 O48 -57.2(7) . . . 6_565 ?
O64 W18 W19 O71 -31.0(8) . . . . ?
O64 W18 W19 O88 38.4(8) . . . . ?
O64 W18 W19 W20 -85.4(7) . . . . ?
O65 W12 O17 W11 67.5(10) . . . . ?
O65 W10 O33 Ce1 -97(3) . . . . ?
O66 W15 O63 Ce5 99.0(18) . . . . ?
O67 W9 O62 W2 178.4(6) . . . . ?
O68 W14 O50 Ce1 99.7(14) . . . 6_565 ?
O68 W14 O50 Ce1 174.4(10) 6_565 . . 6_565 ?
O69 W10 O33 Ce1 84(3) . . . . ?
O70 W9 O62 W2 76.2(6) . . . . ?
O70 W3 O82 Ce2 -84(3) . . . . ?
O72 W2 O29 Ce1 23(3) . . . . ?
O73 W10 O33 Ce1 -175(3) . . . . ?
O73 W11 O31 Ce4 169.3(19) . . . . ?
O74 W4 O38 Ce2 9.2(17) . . . . ?
O74 W4 O51 Ce5 -172(2) . . . . ?
O74 W3 O82 Ce2 -13(2) . . . . ?
O75 W12 O17 W11 166.8(10) . . . . ?
O76 W7 O40 W8 -169.3(7) . . . . ?
O76 W7 O54 W1 174.2(7) . . . . ?
O77 W22 W21 O45 93.7(12) . . . . ?
O77 W22 W21 O48 -170.5(11) . . . 6_565 ?
O77 W22 W21 O53 133.5(12) . . . . ?
O77 W22 W21 O81 0.3(15) . . . . ?
O77 W22 W21 W20 -148.9(11) . . . . ?
O77 W22 W21 W21 106.3(11) . . . 6_565 ?
O78 W9 O62 W2 -14.2(17) . . . . ?
O78 W6 O36 W4 -85.8(7) . . . . ?
O80 W3 O82 Ce2 -172(2) . . . . ?
O80 W2 O29 Ce1 177(2) . . . . ?
O84 W12 O17 W11 -6.7(9) 6_565 . . . ?
O84 W10 O33 Ce1 -101(3) 6_565 . . . ?
O84 W11 O31 Ce4 96.2(19) 6_565 . . . ?
O84 As2 O52 W14 130.8(5) . . . . ?
O84 As2 O52 W14 -130.8(5) 6_565 . . . ?
O84 As2 O52 W13 115.9(8) 6_565 . . 6_565 ?
O84 As2 O52 W13 -17.5(9) 6_565 . . . ?
O84 As2 O52 W13 -115.9(8) . . . . ?
O84 As2 O52 W13 17.5(9) . . . 6_565 ?
O84 As2 O84 W12 -50.2(12) 6_565 . . 6_565 ?
O84 As2 O84 W10 -176.96(8) 6_565 . . 6_565 ?
O84 As2 O84 W11 78.0(8) 6_565 . . 6_565 ?
O86 W1 O46 Ce3 85.8(12) . . . . ?
O86 W1 O60 Ce1 -90.4(11) . . . . ?
O88 W18 W19 O5 98.0(13) . . . . ?
O88 W18 W19 O48 -95.6(5) . . . 6_565 ?
O88 W18 W19 O71 -69.4(7) . . . . ?
O88 W18 W19 W20 -123.8(5) . . . . ?
W18 O88 W19 O5 -114.4(12) . . . . ?
W18 O88 W19 O48 62.1(3) . . . 6_565 ?
W18 O88 W19 O71 138.5(4) . . . . ?
W18 O88 W19 W20 106.9(4) . . . . ?
W19 O71 W20 O39 -110.9(10) . . . . ?
W19 O71 W20 O48 61.1(4) . . . 6_565 ?
W19 O71 W20 O53 145.8(6) . . . . ?
W19 O71 W20 W21 81.2(9) . . . . ?
W19 O88 W18 O19 94.8(8) . . . . ?
W19 O88 W18 O48 -77.1(4) . . . 6_565 ?
W19 O88 W18 O64 -161.1(4) . . . . ?
W19 O88 W18 W17 -125.4(4) . . . . ?
W22 O45 W22 O35 9.4(15) 6_565 . . . ?
W22 O45 W22 O48 -75.2(14) 6_565 . . 6_565 ?
W22 O45 W22 O77 110.6(16) 6_565 . . . ?
W22 O45 W22 W17 -40(2) 6_565 . . . ?
W22 O45 W22 W21 -140.6(15) 6_565 . . . ?
W20 O53 W20 O39 -112.4(15) 6_565 . . . ?
W20 O53 W20 O48 81.4(12) 6_565 . . 6_565 ?
W20 O53 W20 O71 -3.2(14) 6_565 . . . ?
W20 O53 W20 W19 57.7(18) 6_565 . . . ?
W20 O53 W20 W21 142.6(14) 6_565 . . . ?
W17 W18 W19 O5 -126.2(12) . . . . ?
W17 W18 W19 O48 40.1(3) . . . 6_565 ?
W17 W18 W19 O71 66.3(5) . . . . ?
W17 W18 W19 O88 135.8(5) . . . . ?
W17 W18 W19 W20 11.9(2) . . . . ?
W17 W22 W21 O45 -140.0(5) . . . . ?
W17 W22 W21 O48 -44.2(4) . . . 6_565 ?
W17 W22 W21 O53 -100.2(6) . . . . ?
W17 W22 W21 O81 126.5(10) . . . . ?
W17 W22 W21 W20 -22.6(2) . . . . ?
W17 W22 W21 W21 -127.45(8) . . . 6_565 ?
W21 O45 W22 O35 150.0(4) . . . . ?
W21 O45 W22 O35 115.1(18) 6_565 . . . ?
W21 O45 W22 O48 65.3(3) . . . 6_565 ?
W21 O45 W22 O48 30.5(17) 6_565 . . 6_565 ?
W21 O45 W22 O77 -143.7(19) 6_565 . . . ?
W21 O45 W22 O77 -108.8(10) . . . . ?
W21 O45 W22 W17 66(2) 6_565 . . . ?
W21 O45 W22 W17 100.6(9) . . . . ?
W21 O45 W22 W21 -34.9(16) 6_565 . . . ?
W21 O53 W20 O39 105.0(9) . . . . ?
W21 O53 W20 O39 146.1(17) 6_565 . . . ?
W21 O53 W20 O48 -20.1(16) 6_565 . . 6_565 ?
W21 O53 W20 O48 -61.2(3) . . . 6_565 ?
W21 O53 W20 O71 -104.6(16) 6_565 . . . ?
W21 O53 W20 O71 -145.8(4) . . . . ?
W21 O53 W20 W19 -44(2) 6_565 . . . ?
W21 O53 W20 W19 -84.9(8) . . . . ?
W21 O53 W20 W21 41.2(14) 6_565 . . . ?

loop_
_smtbx_masks_void_nr
_smtbx_masks_void_average_x
_smtbx_masks_void_average_y
_smtbx_masks_void_average_z
_smtbx_masks_void_volume
_smtbx_masks_void_count_electrons
_smtbx_masks_void_content
1 0.000 0.000 0.000 144.2 25.5 ?
2 -0.711 0.196 -0.104 8086.9 2273.8 ?
3 0.500 0.500 0.000 144.2 25.5 ?
